data_4126535
loop_
_publ_author_name
'Hennersdorf, Felix'
'Fr\"otschel, Julia'
'Weigand, Jan J.'

_publ_section_title
;
 Selective Derivatization of a Hexaphosphane from Functionalization of
 White Phosphorus.
;
_journal_name_full 'Journal of the American Chemical Society'
_journal_paper_doi 10.1021/jacs.7b07704
_journal_year 2017
_chemical_formula_moiety '3(C58 H82 Ga2 N4 P16), 2(C6 H14), C7 H8, 2(P4)'
_chemical_formula_sum 'C193 H282 Ga6 N12 P56'
_chemical_formula_weight 4922.93
_space_group_crystal_system triclinic
_space_group_IT_number 2
_space_group_name_Hall '-P 1'
_space_group_name_H-M_alt 'P -1'
_symmetry_space_group_name_Hall '-P 1'
_symmetry_space_group_name_H-M 'P -1'
_atom_sites_solution_hydrogens geom
_audit_creation_date 2016-11-27
_audit_creation_method
;
Olex2 1.2
(compiled 2015.09.30 svn.r3233 for OlexSys, GUI svn.r5103)
;
_cell_angle_alpha 70.7664(16)
_cell_angle_beta 81.2661(12)
_cell_angle_gamma 75.7253(14)
_cell_formula_units_Z 1
_cell_length_a 16.4384(2)
_cell_length_b 17.9501(4)
_cell_length_c 22.3596(4)
_cell_measurement_reflns_used 26813
_cell_measurement_temperature 100.0(3)
_cell_measurement_theta_max 76.4650
_cell_measurement_theta_min 3.6030
_cell_volume 6019.1(2)
_computing_cell_refinement 'CrysAlisPro 1.171.38.43 (Rigaku OD, 2015)'
_computing_data_collection 'CrysAlisPro 1.171.38.43 (Rigaku OD, 2015)'
_computing_data_reduction 'CrysAlisPro 1.171.38.43 (Rigaku OD, 2015)'
_computing_molecular_graphics 'Olex2 (Dolomanov et al., 2009)'
_computing_publication_material 'Olex2 (Dolomanov et al., 2009)'
_computing_structure_refinement 'ShelXL (Sheldrick, 2015)'
_computing_structure_solution 'ShelXT (Sheldrick, 2015)'
_diffrn_ambient_environment N~2~
_diffrn_ambient_temperature 100.0(3)
_diffrn_detector 'CCD plate'
_diffrn_detector_area_resol_mean 5.2850
_diffrn_detector_type AtlasS2
_diffrn_measured_fraction_theta_full 1.000
_diffrn_measured_fraction_theta_max 0.987
_diffrn_measurement_details
;
List of Runs (angles in degrees, time in seconds):

  # Type    Start    End  Width  t~exp~   \w     \q     \k     \f   Frames
--------------------------------------------------------------------------
  1  \w    -64.00  31.00   0.50    3.50    --  -38.50  57.00-180.00  190
  2  \w   -109.00 -13.00   0.50    3.50    --  -38.50 -57.00  30.00  192
  3  \w     36.00  98.00   0.50    3.50    --   42.50-125.00 -60.00  124
  4  \w     26.00 109.00   0.50    3.50    --   42.50  38.00 -30.00  166
  5  \w     41.00 112.00   0.50    3.50    --   42.50  38.00-120.00  142
  6  \w     46.00  71.00   0.50    3.50    --   42.50-125.00  90.00   50
  7  \w    132.00 167.00   0.50   14.00    --  111.00  45.00  60.00   70
  8  \w     64.00 132.00   0.50   14.00    --  111.00 -45.00  30.00  136
  9  \w     89.00 172.00   0.50   14.00    --  111.00  45.00  90.00  166
 10  \w     32.00  59.00   0.50   14.00    --  111.00 -94.00  60.00   54
 11  \w     83.00 109.00   0.50   14.00    --  111.00 -94.00  60.00   52
 12  \w     87.00 130.00   0.50   14.00    --  111.00  45.00  60.00   86
 13  \w    133.00 178.00   0.50   14.00    --  111.00  45.00 -60.00   90
 14  \w     93.00 120.00   0.50   14.00    --  111.00-125.00-180.00   54
 15  \w     90.00 169.00   0.50   14.00    --  111.00  45.00 -30.00  158
 16  \w     80.00 151.00   0.50   14.00    --  111.00  77.00   0.00  142
 17  \w     85.00 119.00   0.50   14.00    --  111.00-125.00  30.00   68
 18  \w    128.00 155.00   0.50   14.00    --  111.00 125.00  30.00   54
 19  \w     91.00 130.00   0.50   14.00    --  111.00  30.00 150.00   78
 20  \w    101.00 149.00   0.50   14.00    --  111.00 125.00   0.00   96
 21  \w     89.00 133.00   0.50   14.00    --  111.00 -61.00  60.00   88
 22  \w     88.00 121.00   0.50   14.00    --  111.00-125.00  90.00   66
 23  \w     45.00  75.00   0.50   14.00    --  111.00-125.00  30.00   60
 24  \w     41.00  69.00   0.50   14.00    --  111.00 -30.00 120.00   56
 25  \w     81.00 134.00   0.50   14.00    --  111.00 -30.00 120.00  106
 26  \w    115.00 169.00   0.50   14.00    --  111.00  15.00  30.00  108
 27  \w     39.00  87.00   0.50   14.00    --  111.00-125.00-120.00   96
 28  \w     51.00  99.00   0.50   14.00    --  111.00 -77.00-150.00   96
 29  \w    100.00 133.00   0.50   14.00    --  111.00 -77.00-150.00   66
 30  \w     90.00 141.00   0.50   14.00    --  111.00 -77.00 -30.00  102
 31  \w     68.00 108.00   0.50   14.00    --  111.00 -94.00 120.00   80
 32  \w     75.00 107.00   0.50   14.00    --  111.00 -94.00-150.00   64
 33  \w     39.00  66.00   0.50   14.00    --  111.00 -94.00 -90.00   54
 34  \w     40.00 121.00   0.50   14.00    --  111.00-125.00 -30.00  162
 35  \w     48.00 139.00   0.50   14.00    --  111.00 -61.00 -60.00  182
 36  \w     81.00 121.00   0.50   14.00    --  111.00-123.00-135.88   80
;
_diffrn_measurement_device 'four-circle diffractometer'
_diffrn_measurement_device_type 'SuperNova, Dual, Cu at zero, AtlasS2'
_diffrn_measurement_method '\w scans'
_diffrn_orient_matrix_type 'CrysAlisPro convention (1999,Acta A55,543-557)'
_diffrn_orient_matrix_UB_11 -0.0291337000
_diffrn_orient_matrix_UB_12 -0.0475081000
_diffrn_orient_matrix_UB_13 0.0675952000
_diffrn_orient_matrix_UB_21 0.0261859000
_diffrn_orient_matrix_UB_22 -0.0787361000
_diffrn_orient_matrix_UB_23 -0.0181788000
_diffrn_orient_matrix_UB_31 0.0887303000
_diffrn_orient_matrix_UB_32 -0.0137694000
_diffrn_orient_matrix_UB_33 0.0213844000
_diffrn_radiation_monochromator mirror
_diffrn_radiation_probe x-ray
_diffrn_radiation_type CuK\a
_diffrn_radiation_wavelength 1.54184
_diffrn_reflns_av_R_equivalents 0.0376
_diffrn_reflns_av_unetI/netI 0.0433
_diffrn_reflns_Laue_measured_fraction_full 1.000
_diffrn_reflns_Laue_measured_fraction_max 0.987
_diffrn_reflns_limit_h_max 20
_diffrn_reflns_limit_h_min -13
_diffrn_reflns_limit_k_max 22
_diffrn_reflns_limit_k_min -19
_diffrn_reflns_limit_l_max 27
_diffrn_reflns_limit_l_min -28
_diffrn_reflns_number 68478
_diffrn_reflns_point_group_measured_fraction_full 1.000
_diffrn_reflns_point_group_measured_fraction_max 0.987
_diffrn_reflns_theta_full 67.684
_diffrn_reflns_theta_max 76.706
_diffrn_reflns_theta_min 2.667
_diffrn_source 'micro-focus sealed X-ray tube'
_diffrn_source_type 'SuperNova (Cu) X-ray Source'
_exptl_absorpt_coefficient_mu 4.652
_exptl_absorpt_correction_T_max 0.926
_exptl_absorpt_correction_T_min 0.577
_exptl_absorpt_correction_type gaussian
_exptl_absorpt_process_details
;
CrysAlisPro 1.171.38.43 (Rigaku Oxford Diffraction, 2015)
Numerical absorption correction based on gaussian integration over
            a multifaceted crystal model
Empirical absorption correction using spherical harmonics,
 implemented in SCALE3 ABSPACK scaling algorithm.
;
_exptl_crystal_colour yellow
_exptl_crystal_colour_primary yellow
_exptl_crystal_density_diffrn 1.358
_exptl_crystal_description plate
_exptl_crystal_F_000 2550
_exptl_crystal_size_max 0.148
_exptl_crystal_size_mid 0.124
_exptl_crystal_size_min 0.017
_refine_diff_density_max 1.495
_refine_diff_density_min -1.212
_refine_diff_density_rms 0.083
_refine_ls_extinction_method none
_refine_ls_goodness_of_fit_ref 1.034
_refine_ls_hydrogen_treatment constr
_refine_ls_matrix_type full
_refine_ls_number_parameters 1220
_refine_ls_number_reflns 25054
_refine_ls_number_restraints 1
_refine_ls_restrained_S_all 1.036
_refine_ls_R_factor_all 0.0553
_refine_ls_R_factor_gt 0.0468
_refine_ls_shift/su_max 0.002
_refine_ls_shift/su_mean 0.000
_refine_ls_structure_factor_coef Fsqd
_refine_ls_weighting_details 'w=1/[\s^2^(Fo^2^)+(0.0659P)^2^+5.5267P] where P=(Fo^2^+2Fc^2^)/3'
_refine_ls_weighting_scheme calc
_refine_ls_wR_factor_gt 0.1208
_refine_ls_wR_factor_ref 0.1279
_reflns_Friedel_coverage 0.000
_reflns_number_gt 21413
_reflns_number_total 25054
_reflns_threshold_expression 'I > 2\s(I)'
_cod_data_source_file ja7b07704_si_014.cif
_cod_data_source_block 7_2
_cod_original_cell_volume 6019.08(18)
_cod_database_code 4126535
_chemical_oxdiff_formula 'C174 H246 Ga6 N12 P56 '
_chemical_oxdiff_usercomment Ga2P16
_shelx_space_group_comment
;
The symmetry employed for this shelxl refinement is uniquely defined
by the following loop, which should always be used as a source of
symmetry information in preference to the above space-group names.
They are only intended as comments.
;
_reflns_odcompleteness_completeness 99.99
_reflns_odcompleteness_iscentric 1
_reflns_odcompleteness_theta 66.97
_olex2_refinement_description
;
1. Fixed Uiso
 At 1.2 times of:
  All C(H) groups, All C(H,H) groups
 At 1.5 times of:
  All C(H,H,H) groups
2. Restrained distances
 C36-C42
 1.5 with sigma of 0.02
3. Others
 Fixed Sof: C36(0.5) C41(0.5) H41(0.5) C40(0.5) H40(0.5) C39(0.5) H39(0.5)
 C38(0.5) H38(0.5) C37(0.5) H37(0.5) C42(0.5) H42A(0.5) H42B(0.5) H42C(0.5)
4.a Ternary CH refined with riding coordinates:
 C12A(H12A), C15A(H15A), C24A(H24A), C27A(H27A), C12C(H12C), C15C(H15C),
 C24C(H24C), C27C(H27C), C12B(H12B), C15B(H15B), C24B(H24B), C27B(H27B)
4.b Secondary CH2 refined with riding coordinates:
 C31(H31A,H31B), C32(H32A,H32B), C33(H33A,H33B), C34(H34A,H34B)
4.c Aromatic/amide H refined with riding coordinates:
 C2A(H2A), C8A(H8A), C9A(H9A), C10A(H10A), C20A(H20A), C21A(H21A), C22A(H22A),
 C2C(H2C), C8C(H8C), C9C(H9C), C10C(H10C), C20C(H20C), C21C(H21C), C22C(H22C),
 C2B(H2B), C8B(H8B), C9B(H9B), C10B(H10B), C20B(H20B), C21B(H21B), C22B(H22B),
 C41(H41), C40(H40), C39(H39), C38(H38), C37(H37)
4.d Fitted hexagon refined as free rotating group:
 C36(C41,C40,C39,C38,C37)
4.e Idealised Me refined as rotating group:
 C4A(H4AA,H4AB,H4AC), C5A(H5AA,H5AB,H5AC), C13A(H13A,H13B,H13C), C14A(H14A,
 H14B,H14C), C16A(H16A,H16B,H16C), C17A(H17A,H17B,H17C), C25A(H25A,H25B,H25C),
 C26A(H26A,H26B,H26C), C28A(H28A,H28B,H28C), C29A(H29A,H29B,H29C), C4C(H4CA,
 H4CB,H4CC), C5C(H5CA,H5CB,H5CC), C13C(H13D,H13E,H13F), C14C(H14D,H14E,H14F),
 C16C(H16D,H16E,H16F), C17C(H17D,H17E,H17F), C25C(H25D,H25E,H25F), C26C(H26D,
 H26E,H26F), C28C(H28D,H28E,H28F), C29C(H29D,H29E,H29F), C4B(H4BA,H4BB,H4BC),
 C5B(H5BA,H5BB,H5BC), C13B(H13G,H13H,H13I), C14B(H14G,H14H,H14I), C16B(H16G,
 H16H,H16I), C17B(H17G,H17H,H17I), C25B(H25G,H25H,H25I), C26B(H26G,H26H,H26I),
 C28B(H28G,H28H,H28I), C29B(H29G,H29H,H29I), C30(H30A,H30B,H30C), C35(H35A,H35B,
 H35C), C42(H42A,H42B,H42C)
;
_shelx_shelxl_version_number 2014/7
_olex2_submission_special_instructions 'No special instructions were received'
_oxdiff_exptl_absorpt_empirical_details
;
Empirical correction (ABSPACK) includes:
- Absorption correction using spherical harmonics
- Frame scaling
;
_oxdiff_exptl_absorpt_empirical_full_max 1.643
_oxdiff_exptl_absorpt_empirical_full_min 0.762

loop_
_space_group_symop_operation_xyz
'x, y, z'
'-x, -y, -z'

loop_
_atom_site_label
_atom_site_type_symbol
_atom_site_fract_x
_atom_site_fract_y
_atom_site_fract_z
_atom_site_U_iso_or_equiv
_atom_site_adp_type
_atom_site_occupancy
_atom_site_site_symmetry_order
_atom_site_calc_flag
_atom_site_refinement_flags_posn
_atom_site_refinement_flags_occupancy
_atom_site_disorder_assembly
_atom_site_disorder_group
Ga1A Ga 0.83296(2) 0.33373(2) 0.42361(2) 0.02257(7) Uani 1 1 d . . . .
P1A P 0.86914(4) 0.41610(4) 0.32005(3) 0.02793(14) Uani 1 1 d . . . .
P2A P 0.99053(4) 0.43691(5) 0.33377(3) 0.03024(15) Uani 1 1 d . . . .
P3A P 0.87335(5) 0.52723(4) 0.33990(3) 0.02957(14) Uani 1 1 d . . . .
P4A P 1.01791(4) 0.37224(4) 0.43473(3) 0.02584(13) Uani 1 1 d . . . .
P5A P 0.84027(4) 0.50571(4) 0.44395(3) 0.02561(13) Uani 1 1 d . . . .
P6A P 0.89641(4) 0.37964(4) 0.48907(3) 0.02365(13) Uani 1 1 d . . . .
P7A P 1.05894(4) 0.47607(4) 0.44304(3) 0.02515(13) Uani 1 1 d . . . .
P8A P 0.93767(4) 0.56578(4) 0.45165(3) 0.02521(13) Uani 1 1 d . . . .
N1A N 0.86277(13) 0.21813(13) 0.43452(11) 0.0241(4) Uani 1 1 d . . . .
N2A N 0.71239(13) 0.34167(13) 0.44430(11) 0.0235(4) Uani 1 1 d . . . .
C1A C 0.80487(17) 0.17313(16) 0.44675(13) 0.0264(5) Uani 1 1 d . . . .
C2A C 0.71830(17) 0.20346(16) 0.45211(14) 0.0278(5) Uani 1 1 d . . . .
H2A H 0.6847 0.1670 0.4561 0.033 Uiso 1 1 calc R . . .
C3A C 0.67504(16) 0.28057(16) 0.45234(13) 0.0251(5) Uani 1 1 d . . . .
C4A C 0.8313(2) 0.08369(17) 0.45708(17) 0.0372(7) Uani 1 1 d . . . .
H4AA H 0.8908 0.0698 0.4467 0.056 Uiso 1 1 calc GR . . .
H4AB H 0.8017 0.0689 0.4303 0.056 Uiso 1 1 calc GR . . .
H4AC H 0.8182 0.0554 0.5008 0.056 Uiso 1 1 calc GR . . .
C5A C 0.58052(17) 0.29226(17) 0.46277(15) 0.0318(6) Uani 1 1 d . . . .
H5AA H 0.5569 0.3452 0.4665 0.048 Uiso 1 1 calc GR . . .
H5AB H 0.5657 0.2525 0.5011 0.048 Uiso 1 1 calc GR . . .
H5AC H 0.5587 0.2865 0.4274 0.048 Uiso 1 1 calc GR . . .
C6A C 0.95179(16) 0.18281(15) 0.43280(13) 0.0248(5) Uani 1 1 d . . . .
C7A C 0.99639(18) 0.18364(17) 0.37377(15) 0.0320(6) Uani 1 1 d . . . .
C8A C 1.0830(2) 0.1528(2) 0.37338(17) 0.0402(7) Uani 1 1 d . . . .
H8A H 1.1138 0.1523 0.3350 0.048 Uiso 1 1 calc R . . .
C9A C 1.12427(19) 0.12293(19) 0.42856(18) 0.0400(7) Uani 1 1 d . . . .
H9A H 1.1821 0.1029 0.4271 0.048 Uiso 1 1 calc R . . .
C10A C 1.07899(18) 0.12313(17) 0.48569(16) 0.0341(6) Uani 1 1 d . . . .
H10A H 1.1071 0.1032 0.5227 0.041 Uiso 1 1 calc R . . .
C11A C 0.99203(17) 0.15243(16) 0.48942(14) 0.0279(5) Uani 1 1 d . . . .
C12A C 0.9525(2) 0.2147(2) 0.31233(15) 0.0396(7) Uani 1 1 d . . . .
H12A H 0.8992 0.2511 0.3192 0.047 Uiso 1 1 calc R . . .
C13A C 0.9315(3) 0.1463(3) 0.2960(2) 0.0595(10) Uani 1 1 d . . . .
H13A H 0.9825 0.1087 0.2903 0.089 Uiso 1 1 calc GR . . .
H13B H 0.9031 0.1677 0.2576 0.089 Uiso 1 1 calc GR . . .
H13C H 0.8957 0.1193 0.3300 0.089 Uiso 1 1 calc GR . . .
C14A C 1.0033(3) 0.2629(2) 0.25620(17) 0.0498(9) Uani 1 1 d . . . .
H14A H 1.0232 0.3010 0.2689 0.075 Uiso 1 1 calc GR . . .
H14B H 0.9681 0.2913 0.2217 0.075 Uiso 1 1 calc GR . . .
H14C H 1.0504 0.2267 0.2428 0.075 Uiso 1 1 calc GR . . .
C15A C 0.9452(2) 0.1501(2) 0.55364(15) 0.0374(6) Uani 1 1 d . . . .
H15A H 0.8879 0.1822 0.5468 0.045 Uiso 1 1 calc R . . .
C16A C 0.9869(3) 0.1844(2) 0.59261(18) 0.0504(9) Uani 1 1 d . . . .
H16A H 1.0389 0.1481 0.6063 0.076 Uiso 1 1 calc GR . . .
H16B H 0.9500 0.1905 0.6291 0.076 Uiso 1 1 calc GR . . .
H16C H 0.9979 0.2360 0.5669 0.076 Uiso 1 1 calc GR . . .
C17A C 0.9397(4) 0.0633(3) 0.59356(19) 0.0652(13) Uani 1 1 d . . . .
H17A H 0.9164 0.0391 0.5695 0.098 Uiso 1 1 calc GR . . .
H17B H 0.9042 0.0641 0.6317 0.098 Uiso 1 1 calc GR . . .
H17C H 0.9950 0.0325 0.6043 0.098 Uiso 1 1 calc GR . . .
C18A C 0.66601(15) 0.41837(15) 0.45134(14) 0.0251(5) Uani 1 1 d . . . .
C19A C 0.63305(17) 0.47989(17) 0.39748(14) 0.0293(5) Uani 1 1 d . . . .
C20A C 0.59683(18) 0.55577(17) 0.40454(16) 0.0342(6) Uani 1 1 d . . . .
H20A H 0.5760 0.5979 0.3695 0.041 Uiso 1 1 calc R . . .
C21A C 0.59113(18) 0.56982(18) 0.46234(16) 0.0348(6) Uani 1 1 d . . . .
H21A H 0.5671 0.6210 0.4658 0.042 Uiso 1 1 calc R . . .
C22A C 0.62121(17) 0.50781(18) 0.51509(15) 0.0322(6) Uani 1 1 d . . . .
H22A H 0.6154 0.5174 0.5541 0.039 Uiso 1 1 calc R . . .
C23A C 0.66000(16) 0.43136(17) 0.51070(14) 0.0268(5) Uani 1 1 d . . . .
C24A C 0.6318(2) 0.46631(18) 0.33432(15) 0.0360(6) Uani 1 1 d . . . .
H24A H 0.6693 0.4144 0.3348 0.043 Uiso 1 1 calc R . . .
C25A C 0.6609(2) 0.5320(2) 0.27761(16) 0.0410(7) Uani 1 1 d . . . .
H25A H 0.6189 0.5812 0.2714 0.062 Uiso 1 1 calc GR . . .
H25B H 0.6692 0.5153 0.2402 0.062 Uiso 1 1 calc GR . . .
H25C H 0.7129 0.5410 0.2856 0.062 Uiso 1 1 calc GR . . .
C26A C 0.5423(3) 0.4626(2) 0.32475(19) 0.0501(9) Uani 1 1 d . . . .
H26A H 0.5235 0.4206 0.3593 0.075 Uiso 1 1 calc GR . . .
H26B H 0.5427 0.4516 0.2855 0.075 Uiso 1 1 calc GR . . .
H26C H 0.5049 0.5134 0.3234 0.075 Uiso 1 1 calc GR . . .
C27A C 0.69430(17) 0.36450(18) 0.56934(14) 0.0291(5) Uani 1 1 d . . . .
H27A H 0.7408 0.3270 0.5548 0.035 Uiso 1 1 calc R . . .
C28A C 0.7284(2) 0.3951(2) 0.61471(15) 0.0366(6) Uani 1 1 d . . . .
H28A H 0.7663 0.4295 0.5913 0.055 Uiso 1 1 calc GR . . .
H28B H 0.7578 0.3500 0.6463 0.055 Uiso 1 1 calc GR . . .
H28C H 0.6825 0.4250 0.6351 0.055 Uiso 1 1 calc GR . . .
C29A C 0.6274(2) 0.3169(2) 0.60648(17) 0.0428(8) Uani 1 1 d . . . .
H29A H 0.5811 0.3522 0.6217 0.064 Uiso 1 1 calc GR . . .
H29B H 0.6515 0.2739 0.6419 0.064 Uiso 1 1 calc GR . . .
H29C H 0.6076 0.2947 0.5791 0.064 Uiso 1 1 calc GR . . .
Ga1C Ga 0.47723(2) 0.96618(2) 0.74332(2) 0.02648(8) Uani 1 1 d . . . .
P1C P 0.60084(5) 1.02059(5) 0.72012(4) 0.03629(17) Uani 1 1 d . . . .
P2C P 0.66019(5) 0.97626(6) 0.63970(5) 0.04286(19) Uani 1 1 d . . . .
P3C P 0.58225(6) 1.09916(5) 0.62202(4) 0.04111(19) Uani 1 1 d . . . .
P4C P 0.57674(5) 0.90397(5) 0.62464(4) 0.03460(16) Uani 1 1 d . . . .
P5C P 0.45921(5) 1.08963(4) 0.59782(4) 0.03425(16) Uani 1 1 d . . . .
P6C P 0.44875(5) 0.96475(4) 0.64436(3) 0.02987(14) Uani 1 1 d . . . .
P7C P 0.59272(5) 0.95711(5) 0.52127(4) 0.03555(17) Uani 1 1 d . . . .
P8C P 0.51217(5) 1.08350(4) 0.50304(4) 0.03511(16) Uani 1 1 d . . . .
N1C N 0.48694(14) 0.86052(14) 0.80750(12) 0.0296(5) Uani 1 1 d . . . .
N2C N 0.38477(14) 1.02476(14) 0.78642(12) 0.0268(5) Uani 1 1 d . . . .
C1C C 0.45584(17) 0.85462(18) 0.86706(15) 0.0310(6) Uani 1 1 d . . . .
C2C C 0.40715(18) 0.91953(18) 0.88642(14) 0.0319(6) Uani 1 1 d . . . .
H2C H 0.3999 0.9109 0.9301 0.038 Uiso 1 1 calc R . . .
C3C C 0.36774(17) 0.99579(17) 0.84927(14) 0.0295(6) Uani 1 1 d . . . .
C4C C 0.4702(2) 0.7740(2) 0.91840(16) 0.0400(7) Uani 1 1 d . . . .
H4CA H 0.5065 0.7749 0.9479 0.060 Uiso 1 1 calc GR . . .
H4CB H 0.4961 0.7321 0.8995 0.060 Uiso 1 1 calc GR . . .
H4CC H 0.4173 0.7639 0.9404 0.060 Uiso 1 1 calc GR . . .
C5C C 0.3018(2) 1.0447(2) 0.88367(17) 0.0415(7) Uani 1 1 d . . . .
H5CA H 0.2728 1.0917 0.8534 0.062 Uiso 1 1 calc GR . . .
H5CB H 0.3281 1.0609 0.9115 0.062 Uiso 1 1 calc GR . . .
H5CC H 0.2622 1.0126 0.9082 0.062 Uiso 1 1 calc GR . . .
C6C C 0.52483(19) 0.78985(17) 0.78711(15) 0.0338(6) Uani 1 1 d . . . .
C7C C 0.6116(2) 0.7574(2) 0.79121(19) 0.0449(8) Uani 1 1 d . . . .
C8C C 0.6458(3) 0.6929(3) 0.7666(2) 0.0610(11) Uani 1 1 d . . . .
H8C H 0.7030 0.6702 0.7686 0.073 Uiso 1 1 calc R . . .
C9C C 0.5972(3) 0.6622(3) 0.7397(3) 0.0671(12) Uani 1 1 d . . . .
H9C H 0.6217 0.6197 0.7235 0.080 Uiso 1 1 calc R . . .
C10C C 0.5124(3) 0.6943(2) 0.7368(2) 0.0557(10) Uani 1 1 d . . . .
H10C H 0.4800 0.6731 0.7186 0.067 Uiso 1 1 calc R . . .
C11C C 0.4740(2) 0.75804(19) 0.76069(17) 0.0383(7) Uani 1 1 d . . . .
C12C C 0.6680(2) 0.7886(3) 0.8215(2) 0.0594(11) Uani 1 1 d . . . .
H12C H 0.6362 0.8392 0.8287 0.071 Uiso 1 1 calc R . . .
C13C C 0.6936(3) 0.7286(5) 0.8855(3) 0.103(2) Uani 1 1 d . . . .
H13D H 0.7331 0.6822 0.8787 0.154 Uiso 1 1 calc GR . . .
H13E H 0.6447 0.7120 0.9106 0.154 Uiso 1 1 calc GR . . .
H13F H 0.7193 0.7537 0.9073 0.154 Uiso 1 1 calc GR . . .
C14C C 0.7470(3) 0.8054(3) 0.7790(3) 0.0709(13) Uani 1 1 d . . . .
H14D H 0.7315 0.8436 0.7388 0.106 Uiso 1 1 calc GR . . .
H14E H 0.7800 0.7561 0.7725 0.106 Uiso 1 1 calc GR . . .
H14F H 0.7795 0.8271 0.7988 0.106 Uiso 1 1 calc GR . . .
C15C C 0.3797(2) 0.78797(19) 0.75931(17) 0.0397(7) Uani 1 1 d . . . .
H15C H 0.3664 0.8431 0.7620 0.048 Uiso 1 1 calc R . . .
C16C C 0.3450(3) 0.7905(2) 0.6987(2) 0.0543(9) Uani 1 1 d . . . .
H16D H 0.3503 0.7364 0.6978 0.081 Uiso 1 1 calc GR . . .
H16E H 0.3762 0.8193 0.6623 0.081 Uiso 1 1 calc GR . . .
H16F H 0.2867 0.8173 0.6982 0.081 Uiso 1 1 calc GR . . .
C17C C 0.3349(2) 0.7364(3) 0.8170(2) 0.0532(9) Uani 1 1 d . . . .
H17D H 0.3532 0.7385 0.8551 0.080 Uiso 1 1 calc GR . . .
H17E H 0.3481 0.6816 0.8161 0.080 Uiso 1 1 calc GR . . .
H17F H 0.2752 0.7568 0.8161 0.080 Uiso 1 1 calc GR . . .
C18C C 0.33537(17) 1.10006(16) 0.74955(14) 0.0276(5) Uani 1 1 d . . . .
C19C C 0.35642(18) 1.17362(17) 0.74420(15) 0.0329(6) Uani 1 1 d . . . .
C20C C 0.3075(2) 1.24464(18) 0.70730(17) 0.0391(7) Uani 1 1 d . . . .
H20C H 0.3194 1.2940 0.7039 0.047 Uiso 1 1 calc R . . .
C21C C 0.2422(2) 1.24336(19) 0.67593(18) 0.0422(7) Uani 1 1 d . . . .
H21C H 0.2109 1.2914 0.6514 0.051 Uiso 1 1 calc R . . .
C22C C 0.22318(19) 1.17052(19) 0.68089(16) 0.0369(6) Uani 1 1 d . . . .
H22C H 0.1791 1.1702 0.6594 0.044 Uiso 1 1 calc R . . .
C23C C 0.26901(17) 1.09764(17) 0.71754(14) 0.0300(6) Uani 1 1 d . . . .
C24C C 0.4291(2) 1.17840(19) 0.77643(17) 0.0376(7) Uani 1 1 d . . . .
H24C H 0.4601 1.1234 0.7958 0.045 Uiso 1 1 calc R . . .
C25C C 0.4896(2) 1.2250(2) 0.72782(18) 0.0430(7) Uani 1 1 d . . . .
H25D H 0.4648 1.2816 0.7158 0.064 Uiso 1 1 calc GR . . .
H25E H 0.5002 1.2069 0.6909 0.064 Uiso 1 1 calc GR . . .
H25F H 0.5416 1.2155 0.7463 0.064 Uiso 1 1 calc GR . . .
C26C C 0.3989(3) 1.2191(3) 0.8288(2) 0.0525(9) Uani 1 1 d . . . .
H26D H 0.3626 1.1892 0.8603 0.079 Uiso 1 1 calc GR . . .
H26E H 0.3686 1.2733 0.8106 0.079 Uiso 1 1 calc GR . . .
H26F H 0.4466 1.2202 0.8482 0.079 Uiso 1 1 calc GR . . .
C27C C 0.24566(18) 1.01857(18) 0.72353(16) 0.0341(6) Uani 1 1 d . . . .
H27C H 0.2969 0.9763 0.7321 0.041 Uiso 1 1 calc R . . .
C28C C 0.2151(2) 1.0184(2) 0.6626(2) 0.0494(8) Uani 1 1 d . . . .
H28D H 0.2532 1.0384 0.6272 0.074 Uiso 1 1 calc GR . . .
H28E H 0.1599 1.0523 0.6565 0.074 Uiso 1 1 calc GR . . .
H28F H 0.2128 0.9643 0.6656 0.074 Uiso 1 1 calc GR . . .
C29C C 0.1813(2) 0.9959(2) 0.7795(2) 0.0492(9) Uani 1 1 d . . . .
H29D H 0.1306 1.0369 0.7733 0.074 Uiso 1 1 calc GR . . .
H29E H 0.2038 0.9914 0.8180 0.074 Uiso 1 1 calc GR . . .
H29F H 0.1691 0.9452 0.7823 0.074 Uiso 1 1 calc GR . . .
Ga1B Ga 0.13369(2) 0.69098(2) 0.08855(2) 0.02664(8) Uani 1 1 d . . . .
P1B P 0.23915(5) 0.71879(5) 0.00403(4) 0.03536(16) Uani 1 1 d . . . .
P2B P 0.23777(5) 0.84449(5) -0.00406(5) 0.04147(19) Uani 1 1 d . . . .
P3B P 0.16534(6) 0.81784(5) -0.06742(4) 0.04208(19) Uani 1 1 d . . . .
P4B P 0.14306(5) 0.87830(4) 0.06986(4) 0.03319(16) Uani 1 1 d . . . .
P5B P 0.03336(5) 0.83896(5) -0.02540(4) 0.03349(15) Uani 1 1 d . . . .
P6B P 0.04215(4) 0.81736(4) 0.07513(3) 0.02859(14) Uani 1 1 d . . . .
P7B P 0.09627(5) 0.99712(5) 0.00317(4) 0.03443(16) Uani 1 1 d . . . .
P8B P 0.02125(5) 0.97033(5) -0.06152(4) 0.03444(16) Uani 1 1 d . . . .
N1B N 0.17760(15) 0.64132(15) 0.17175(12) 0.0292(5) Uani 1 1 d . . . .
N2B N 0.07594(15) 0.60695(15) 0.09185(11) 0.0283(5) Uani 1 1 d . . . .
C1B C 0.17554(18) 0.56468(17) 0.20576(14) 0.0302(6) Uani 1 1 d . . . .
C2B C 0.13726(18) 0.51556(17) 0.18740(14) 0.0311(6) Uani 1 1 d . . . .
H2B H 0.1474 0.4615 0.2116 0.037 Uiso 1 1 calc R . . .
C3B C 0.08567(18) 0.53597(17) 0.13772(14) 0.0301(6) Uani 1 1 d . . . .
C4B C 0.2154(2) 0.52758(19) 0.26818(16) 0.0385(7) Uani 1 1 d . . . .
H4BA H 0.2663 0.4893 0.2634 0.058 Uiso 1 1 calc GR . . .
H4BB H 0.1770 0.5006 0.2998 0.058 Uiso 1 1 calc GR . . .
H4BC H 0.2281 0.5692 0.2811 0.058 Uiso 1 1 calc GR . . .
C5B C 0.0375(2) 0.4739(2) 0.13919(16) 0.0396(7) Uani 1 1 d . . . .
H5BA H -0.0016 0.4663 0.1761 0.059 Uiso 1 1 calc GR . . .
H5BB H 0.0760 0.4236 0.1407 0.059 Uiso 1 1 calc GR . . .
H5BC H 0.0073 0.4921 0.1017 0.059 Uiso 1 1 calc GR . . .
C6B C 0.20636(18) 0.69442(17) 0.19620(14) 0.0309(6) Uani 1 1 d . . . .
C7B C 0.2913(2) 0.7016(2) 0.18361(16) 0.0393(7) Uani 1 1 d . . . .
C8B C 0.3145(2) 0.7581(2) 0.20405(19) 0.0492(9) Uani 1 1 d . . . .
H8B H 0.3700 0.7642 0.1962 0.059 Uiso 1 1 calc R . . .
C9B C 0.2578(3) 0.8050(2) 0.23538(18) 0.0495(9) Uani 1 1 d . . . .
H9B H 0.2752 0.8419 0.2489 0.059 Uiso 1 1 calc R . . .
C10B C 0.1740(2) 0.7976(2) 0.24707(16) 0.0420(7) Uani 1 1 d . . . .
H10B H 0.1359 0.8298 0.2684 0.050 Uiso 1 1 calc R . . .
C11B C 0.1463(2) 0.74226(18) 0.22713(14) 0.0338(6) Uani 1 1 d . . . .
C12B C 0.3570(2) 0.6490(3) 0.15124(19) 0.0482(8) Uani 1 1 d . . . .
H12B H 0.3280 0.6207 0.1332 0.058 Uiso 1 1 calc R . . .
C13B C 0.4157(3) 0.5855(3) 0.1996(2) 0.0659(12) Uani 1 1 d . . . .
H13G H 0.4479 0.6119 0.2154 0.099 Uiso 1 1 calc GR . . .
H13H H 0.4530 0.5491 0.1793 0.099 Uiso 1 1 calc GR . . .
H13I H 0.3826 0.5558 0.2342 0.099 Uiso 1 1 calc GR . . .
C14B C 0.4111(2) 0.6973(3) 0.0973(2) 0.0603(11) Uani 1 1 d . . . .
H14G H 0.3751 0.7401 0.0685 0.090 Uiso 1 1 calc GR . . .
H14H H 0.4463 0.6622 0.0749 0.090 Uiso 1 1 calc GR . . .
H14I H 0.4457 0.7197 0.1148 0.090 Uiso 1 1 calc GR . . .
C15B C 0.0546(2) 0.73507(19) 0.23987(15) 0.0342(6) Uani 1 1 d . . . .
H15B H 0.0421 0.7155 0.2069 0.041 Uiso 1 1 calc R . . .
C16B C -0.0067(2) 0.8158(2) 0.23559(16) 0.0414(7) Uani 1 1 d . . . .
H16G H -0.0041 0.8316 0.2722 0.062 Uiso 1 1 calc GR . . .
H16H H -0.0629 0.8103 0.2340 0.062 Uiso 1 1 calc GR . . .
H16I H 0.0084 0.8562 0.1979 0.062 Uiso 1 1 calc GR . . .
C17B C 0.0382(2) 0.6733(2) 0.30403(16) 0.0416(7) Uani 1 1 d . . . .
H17G H 0.0708 0.6209 0.3041 0.062 Uiso 1 1 calc GR . . .
H17H H -0.0205 0.6718 0.3109 0.062 Uiso 1 1 calc GR . . .
H17I H 0.0541 0.6884 0.3373 0.062 Uiso 1 1 calc GR . . .
C18B C 0.01683(18) 0.63045(18) 0.04403(14) 0.0308(6) Uani 1 1 d . . . .
C19B C 0.0489(2) 0.62633(19) -0.01721(14) 0.0344(6) Uani 1 1 d . . . .
C20B C -0.0060(2) 0.6596(2) -0.06566(15) 0.0408(7) Uani 1 1 d . . . .
H20B H 0.0136 0.6581 -0.1066 0.049 Uiso 1 1 calc R . . .
C21B C -0.0894(2) 0.6949(2) -0.05350(18) 0.0462(8) Uani 1 1 d . . . .
H21B H -0.1248 0.7176 -0.0865 0.055 Uiso 1 1 calc R . . .
C22B C -0.1200(2) 0.6963(2) 0.00705(18) 0.0428(7) Uani 1 1 d . . . .
H22B H -0.1765 0.7186 0.0147 0.051 Uiso 1 1 calc R . . .
C23B C -0.0678(2) 0.66509(19) 0.05724(16) 0.0366(6) Uani 1 1 d . . . .
C24B C 0.1392(2) 0.5851(2) -0.03059(16) 0.0393(7) Uani 1 1 d . . . .
H24B H 0.1746 0.5961 -0.0042 0.047 Uiso 1 1 calc R . . .
C25B C 0.1726(3) 0.6167(3) -0.09983(18) 0.0552(10) Uani 1 1 d . . . .
H25G H 0.1428 0.6020 -0.1265 0.083 Uiso 1 1 calc GR . . .
H25H H 0.2316 0.5936 -0.1044 0.083 Uiso 1 1 calc GR . . .
H25I H 0.1644 0.6744 -0.1121 0.083 Uiso 1 1 calc GR . . .
C26B C 0.1494(2) 0.4938(2) -0.01221(18) 0.0449(8) Uani 1 1 d . . . .
H26G H 0.1396 0.4723 0.0330 0.067 Uiso 1 1 calc GR . . .
H26H H 0.2054 0.4702 -0.0253 0.067 Uiso 1 1 calc GR . . .
H26I H 0.1095 0.4814 -0.0327 0.067 Uiso 1 1 calc GR . . .
C27B C -0.1056(2) 0.6675(2) 0.12332(18) 0.0431(7) Uani 1 1 d . . . .
H27B H -0.0594 0.6514 0.1510 0.052 Uiso 1 1 calc R . . .
C28B C -0.1547(2) 0.7515(3) 0.1243(2) 0.0600(11) Uani 1 1 d . . . .
H28G H -0.1184 0.7893 0.1080 0.090 Uiso 1 1 calc GR . . .
H28H H -0.1753 0.7500 0.1672 0.090 Uiso 1 1 calc GR . . .
H28I H -0.2014 0.7679 0.0984 0.090 Uiso 1 1 calc GR . . .
C29B C -0.1641(3) 0.6075(3) 0.15111(19) 0.0532(9) Uani 1 1 d . . . .
H29G H -0.2103 0.6226 0.1250 0.080 Uiso 1 1 calc GR . . .
H29H H -0.1852 0.6084 0.1934 0.080 Uiso 1 1 calc GR . . .
H29I H -0.1333 0.5542 0.1523 0.080 Uiso 1 1 calc GR . . .
C30 C 0.8898(7) 0.9581(7) 0.8092(5) 0.155(4) Uani 1 1 d . . . .
H30A H 0.8621 0.9591 0.7740 0.233 Uiso 1 1 calc GR . . .
H30B H 0.9426 0.9199 0.8121 0.233 Uiso 1 1 calc GR . . .
H30C H 0.8996 1.0108 0.8029 0.233 Uiso 1 1 calc GR . . .
C31 C 0.8380(5) 0.9351(6) 0.8665(4) 0.118(3) Uani 1 1 d . . . .
H31A H 0.8635 0.9441 0.8992 0.142 Uiso 1 1 calc R . . .
H31B H 0.8434 0.8772 0.8774 0.142 Uiso 1 1 calc R . . .
C32 C 0.7503(5) 0.9688(5) 0.8730(4) 0.100(2) Uani 1 1 d . . . .
H32A H 0.7237 0.9617 0.8400 0.120 Uiso 1 1 calc R . . .
H32B H 0.7437 1.0264 0.8649 0.120 Uiso 1 1 calc R . . .
C33 C 0.7031(8) 0.9371(9) 0.9343(6) 0.176(6) Uani 1 1 d . . . .
H33A H 0.7183 0.9572 0.9654 0.211 Uiso 1 1 calc R . . .
H33B H 0.7210 0.8788 0.9484 0.211 Uiso 1 1 calc R . . .
C34 C 0.6070(10) 0.9587(14) 0.9332(11) 0.300(14) Uani 1 1 d . . . .
H34A H 0.5893 0.9455 0.8991 0.360 Uiso 1 1 calc R . . .
H34B H 0.5803 0.9306 0.9733 0.360 Uiso 1 1 calc R . . .
C35 C 0.5867(12) 1.0465(9) 0.9226(8) 0.241(9) Uani 1 1 d . . . .
H35A H 0.5968 1.0739 0.8782 0.362 Uiso 1 1 calc GR . . .
H35B H 0.6215 1.0597 0.9468 0.362 Uiso 1 1 calc GR . . .
H35C H 0.5285 1.0631 0.9358 0.362 Uiso 1 1 calc GR . . .
C36 C 0.5545(5) 0.5017(7) 0.9756(5) 0.083(3) Uiso 0.5 1 d D P A -1
C41 C 0.4797(8) 0.5400(7) 0.9467(5) 0.142(7) Uiso 0.5 1 d G P A -1
H41 H 0.4811 0.5704 0.9040 0.170 Uiso 0.5 1 calc R P A -1
C40 C 0.4029(5) 0.5328(9) 0.9815(8) 0.169(9) Uiso 0.5 1 d G P A -1
H40 H 0.3529 0.5584 0.9622 0.202 Uiso 0.5 1 calc R P A -1
C39 C 0.4009(6) 0.4873(9) 1.0453(7) 0.117(5) Uiso 0.5 1 d G P A -1
H39 H 0.3495 0.4825 1.0686 0.141 Uiso 0.5 1 calc R P A -1
C38 C 0.4756(9) 0.4490(7) 1.0742(4) 0.132(6) Uiso 0.5 1 d G P A -1
H38 H 0.4743 0.4186 1.1169 0.159 Uiso 0.5 1 calc R P A -1
C37 C 0.5524(6) 0.4563(7) 1.0394(5) 0.103(4) Uiso 0.5 1 d G P A -1
H37 H 0.6024 0.4307 1.0587 0.124 Uiso 0.5 1 calc R P A -1
C42 C 0.6465(9) 0.5136(10) 0.9313(7) 0.105(4) Uiso 0.5 1 d D P A -1
H42A H 0.6355 0.5397 0.8875 0.157 Uiso 0.5 1 calc GR P A -1
H42B H 0.6832 0.4617 0.9357 0.157 Uiso 0.5 1 calc GR P A -1
H42C H 0.6729 0.5461 0.9457 0.157 Uiso 0.5 1 calc GR P A -1
P9 P 0.24872(8) 0.28189(9) 0.39890(7) 0.0698(3) Uani 1 1 d . . . .
P10 P 0.26144(7) 0.37077(7) 0.43834(9) 0.0716(4) Uani 1 1 d . . . .
P11 P 0.36351(7) 0.26919(8) 0.44206(11) 0.0890(5) Uani 1 1 d . . . .
P12 P 0.24605(16) 0.25302(18) 0.49895(9) 0.1357(11) Uani 1 1 d . . . .

loop_
_atom_site_aniso_label
_atom_site_aniso_U_11
_atom_site_aniso_U_22
_atom_site_aniso_U_33
_atom_site_aniso_U_23
_atom_site_aniso_U_13
_atom_site_aniso_U_12
Ga1A 0.01863(14) 0.01785(14) 0.02898(16) -0.00355(12) -0.00085(11) -0.00531(11)
P1A 0.0303(3) 0.0246(3) 0.0286(3) -0.0050(3) -0.0013(3) -0.0102(3)
P2A 0.0283(3) 0.0333(4) 0.0300(3) -0.0085(3) 0.0042(3) -0.0137(3)
P3A 0.0351(4) 0.0223(3) 0.0299(3) -0.0029(3) -0.0043(3) -0.0092(3)
P4A 0.0211(3) 0.0241(3) 0.0328(3) -0.0094(3) 0.0013(2) -0.0067(2)
P5A 0.0213(3) 0.0219(3) 0.0329(3) -0.0065(3) -0.0021(2) -0.0058(2)
P6A 0.0199(3) 0.0223(3) 0.0282(3) -0.0055(2) 0.0000(2) -0.0075(2)
P7A 0.0209(3) 0.0243(3) 0.0303(3) -0.0071(3) 0.0018(2) -0.0088(2)
P8A 0.0234(3) 0.0211(3) 0.0305(3) -0.0058(2) -0.0002(2) -0.0076(2)
N1A 0.0196(10) 0.0199(10) 0.0302(11) -0.0052(8) -0.0003(8) -0.0040(8)
N2A 0.0201(9) 0.0186(10) 0.0292(11) -0.0026(8) -0.0021(8) -0.0059(8)
C1A 0.0264(12) 0.0194(12) 0.0316(13) -0.0042(10) -0.0025(10) -0.0063(10)
C2A 0.0256(12) 0.0209(12) 0.0366(14) -0.0048(10) -0.0019(10) -0.0101(10)
C3A 0.0199(11) 0.0234(12) 0.0306(13) -0.0038(10) -0.0032(9) -0.0074(9)
C4A 0.0328(14) 0.0224(13) 0.0556(19) -0.0105(13) -0.0018(13) -0.0070(11)
C5A 0.0217(12) 0.0277(13) 0.0444(16) -0.0071(12) -0.0011(11) -0.0087(10)
C6A 0.0209(11) 0.0170(11) 0.0339(14) -0.0054(10) -0.0007(10) -0.0033(9)
C7A 0.0301(14) 0.0272(13) 0.0345(15) -0.0058(11) 0.0040(11) -0.0073(11)
C8A 0.0309(15) 0.0360(16) 0.0463(18) -0.0101(14) 0.0131(13) -0.0065(12)
C9A 0.0224(13) 0.0306(15) 0.062(2) -0.0123(14) 0.0022(13) -0.0025(11)
C10A 0.0261(13) 0.0239(13) 0.0502(18) -0.0091(12) -0.0093(12) -0.0005(10)
C11A 0.0258(12) 0.0206(12) 0.0375(15) -0.0099(11) -0.0034(11) -0.0031(10)
C12A 0.0432(17) 0.0387(16) 0.0306(15) -0.0056(13) 0.0032(12) -0.0079(14)
C13A 0.079(3) 0.059(2) 0.046(2) -0.0102(18) -0.0122(19) -0.027(2)
C14A 0.063(2) 0.0465(19) 0.0334(17) -0.0078(15) 0.0120(15) -0.0147(17)
C15A 0.0357(15) 0.0390(16) 0.0348(15) -0.0131(13) -0.0059(12) 0.0014(12)
C16A 0.071(2) 0.0387(18) 0.0407(18) -0.0125(15) -0.0187(17) -0.0008(17)
C17A 0.101(4) 0.072(3) 0.0359(19) -0.0159(19) 0.011(2) -0.053(3)
C18A 0.0177(11) 0.0199(11) 0.0356(14) -0.0047(10) -0.0006(9) -0.0061(9)
C19A 0.0227(12) 0.0244(13) 0.0366(15) -0.0047(11) -0.0032(10) -0.0033(10)
C20A 0.0288(13) 0.0231(13) 0.0430(16) -0.0030(12) -0.0045(12) -0.0002(11)
C21A 0.0279(13) 0.0259(13) 0.0481(17) -0.0121(12) -0.0003(12) -0.0019(11)
C22A 0.0248(12) 0.0336(14) 0.0392(16) -0.0144(12) 0.0021(11) -0.0065(11)
C23A 0.0193(11) 0.0273(13) 0.0337(14) -0.0069(11) -0.0014(10) -0.0082(10)
C24A 0.0404(16) 0.0255(13) 0.0365(16) -0.0035(12) -0.0120(12) 0.0006(12)
C25A 0.0403(16) 0.0414(17) 0.0337(16) -0.0028(13) -0.0075(13) -0.0041(14)
C26A 0.063(2) 0.0423(18) 0.048(2) -0.0019(15) -0.0204(17) -0.0227(17)
C27A 0.0248(12) 0.0311(13) 0.0308(14) -0.0065(11) -0.0016(10) -0.0088(11)
C28A 0.0329(14) 0.0428(17) 0.0356(15) -0.0104(13) -0.0009(12) -0.0140(13)
C29A 0.0373(16) 0.0487(18) 0.0396(17) 0.0017(14) -0.0075(13) -0.0219(14)
Ga1C 0.02205(15) 0.02312(16) 0.03146(17) -0.00718(13) 0.00604(12) -0.00615(12)
P1C 0.0278(3) 0.0411(4) 0.0431(4) -0.0165(3) 0.0095(3) -0.0151(3)
P2C 0.0299(4) 0.0517(5) 0.0488(5) -0.0227(4) 0.0140(3) -0.0121(3)
P3C 0.0483(5) 0.0370(4) 0.0416(4) -0.0136(3) 0.0139(3) -0.0238(4)
P4C 0.0362(4) 0.0274(3) 0.0360(4) -0.0109(3) 0.0077(3) -0.0038(3)
P5C 0.0425(4) 0.0231(3) 0.0338(4) -0.0092(3) 0.0089(3) -0.0073(3)
P6C 0.0312(3) 0.0253(3) 0.0310(3) -0.0079(3) 0.0071(3) -0.0089(3)
P7C 0.0378(4) 0.0310(4) 0.0357(4) -0.0126(3) 0.0125(3) -0.0093(3)
P8C 0.0449(4) 0.0248(3) 0.0333(4) -0.0086(3) 0.0117(3) -0.0125(3)
N1C 0.0224(10) 0.0254(11) 0.0378(13) -0.0078(10) 0.0025(9) -0.0047(9)
N2C 0.0215(10) 0.0236(11) 0.0327(12) -0.0069(9) 0.0048(8) -0.0066(8)
C1C 0.0248(12) 0.0303(14) 0.0351(15) -0.0067(12) 0.0007(10) -0.0072(11)
C2C 0.0323(14) 0.0338(14) 0.0282(13) -0.0071(11) 0.0049(11) -0.0120(12)
C3C 0.0258(12) 0.0279(13) 0.0354(15) -0.0123(11) 0.0074(11) -0.0090(10)
C4C 0.0399(16) 0.0323(15) 0.0389(17) -0.0029(13) -0.0008(13) -0.0035(13)
C5C 0.0448(17) 0.0324(15) 0.0424(17) -0.0126(13) 0.0148(14) -0.0082(13)
C6C 0.0298(14) 0.0239(13) 0.0394(16) -0.0056(11) 0.0070(11) -0.0019(11)
C7C 0.0313(15) 0.0362(16) 0.057(2) -0.0099(15) 0.0029(14) 0.0009(13)
C8C 0.0400(19) 0.044(2) 0.085(3) -0.020(2) 0.0075(19) 0.0099(16)
C9C 0.064(3) 0.042(2) 0.092(3) -0.035(2) 0.011(2) 0.0043(19)
C10C 0.059(2) 0.0347(17) 0.077(3) -0.0280(19) 0.007(2) -0.0085(16)
C11C 0.0382(16) 0.0273(14) 0.0463(18) -0.0105(13) 0.0062(13) -0.0077(12)
C12C 0.0278(16) 0.067(3) 0.077(3) -0.023(2) -0.0051(17) 0.0047(16)
C13C 0.044(2) 0.177(8) 0.072(4) -0.018(4) -0.009(2) -0.021(3)
C14C 0.0332(19) 0.073(3) 0.097(4) -0.016(3) -0.007(2) -0.0059(19)
C15C 0.0410(17) 0.0299(15) 0.0512(19) -0.0146(14) -0.0017(14) -0.0110(13)
C16C 0.067(2) 0.046(2) 0.055(2) -0.0084(17) -0.0082(18) -0.0286(19)
C17C 0.0431(19) 0.068(3) 0.050(2) -0.0191(19) 0.0085(16) -0.0199(18)
C18C 0.0245(12) 0.0206(12) 0.0331(14) -0.0061(10) 0.0079(10) -0.0052(10)
C19C 0.0297(13) 0.0245(13) 0.0432(16) -0.0109(12) 0.0081(12) -0.0091(11)
C20C 0.0373(15) 0.0203(13) 0.0548(19) -0.0085(13) 0.0060(14) -0.0075(11)
C21C 0.0367(16) 0.0243(14) 0.055(2) -0.0034(13) 0.0003(14) -0.0015(12)
C22C 0.0289(14) 0.0318(15) 0.0447(17) -0.0074(13) 0.0000(12) -0.0041(12)
C23C 0.0248(12) 0.0243(13) 0.0365(15) -0.0070(11) 0.0055(11) -0.0048(10)
C24C 0.0353(15) 0.0312(15) 0.0475(18) -0.0123(13) 0.0027(13) -0.0125(12)
C25C 0.0381(16) 0.0392(17) 0.056(2) -0.0175(15) 0.0061(14) -0.0187(14)
C26C 0.054(2) 0.059(2) 0.055(2) -0.0255(19) 0.0099(17) -0.0269(18)
C27C 0.0279(13) 0.0261(13) 0.0472(17) -0.0100(12) 0.0001(12) -0.0074(11)
C28C 0.0477(19) 0.0462(19) 0.060(2) -0.0165(17) -0.0129(17) -0.0155(16)
C29C 0.0455(19) 0.0349(17) 0.063(2) -0.0085(16) 0.0111(16) -0.0192(15)
Ga1B 0.02481(16) 0.02509(16) 0.02487(16) -0.00177(12) -0.00028(12) -0.00493(12)
P1B 0.0311(4) 0.0298(4) 0.0352(4) -0.0026(3) 0.0070(3) -0.0044(3)
P2B 0.0305(4) 0.0294(4) 0.0533(5) -0.0023(3) 0.0092(3) -0.0076(3)
P3B 0.0459(4) 0.0349(4) 0.0297(4) -0.0006(3) 0.0082(3) 0.0007(3)
P4B 0.0294(3) 0.0268(3) 0.0382(4) -0.0026(3) -0.0034(3) -0.0059(3)
P5B 0.0376(4) 0.0282(3) 0.0285(3) -0.0035(3) -0.0030(3) -0.0026(3)
P6B 0.0267(3) 0.0260(3) 0.0265(3) -0.0016(3) 0.0009(2) -0.0042(3)
P7B 0.0321(4) 0.0265(3) 0.0364(4) -0.0013(3) 0.0026(3) -0.0057(3)
P8B 0.0364(4) 0.0278(3) 0.0288(4) 0.0002(3) 0.0010(3) -0.0024(3)
N1B 0.0269(11) 0.0270(11) 0.0296(12) -0.0034(9) -0.0021(9) -0.0054(9)
N2B 0.0284(11) 0.0281(11) 0.0253(11) -0.0034(9) -0.0014(9) -0.0074(9)
C1B 0.0281(13) 0.0271(13) 0.0296(14) -0.0040(11) -0.0014(10) -0.0025(11)
C2B 0.0340(14) 0.0253(13) 0.0286(13) -0.0023(11) -0.0028(11) -0.0044(11)
C3B 0.0318(13) 0.0271(13) 0.0293(14) -0.0067(11) 0.0012(11) -0.0070(11)
C4B 0.0448(17) 0.0292(14) 0.0363(16) -0.0006(12) -0.0117(13) -0.0064(13)
C5B 0.0489(18) 0.0356(16) 0.0355(16) -0.0047(13) -0.0086(13) -0.0162(14)
C6B 0.0318(14) 0.0290(13) 0.0278(13) 0.0005(11) -0.0078(11) -0.0081(11)
C7B 0.0330(15) 0.0431(17) 0.0365(16) 0.0007(13) -0.0096(12) -0.0115(13)
C8B 0.0440(18) 0.052(2) 0.052(2) -0.0032(17) -0.0120(15) -0.0225(16)
C9B 0.064(2) 0.0420(18) 0.048(2) -0.0033(15) -0.0173(17) -0.0277(17)
C10B 0.060(2) 0.0314(15) 0.0366(16) -0.0070(13) -0.0077(14) -0.0150(14)
C11B 0.0422(16) 0.0281(13) 0.0291(14) -0.0013(11) -0.0061(12) -0.0119(12)
C12B 0.0271(15) 0.059(2) 0.052(2) -0.0075(17) -0.0077(14) -0.0065(14)
C13B 0.0404(19) 0.069(3) 0.066(3) 0.002(2) -0.0070(18) 0.0000(19)
C14B 0.0343(17) 0.077(3) 0.056(2) -0.004(2) -0.0005(16) -0.0112(18)
C15B 0.0383(15) 0.0315(14) 0.0308(14) -0.0079(12) 0.0004(11) -0.0076(12)
C16B 0.0456(18) 0.0382(16) 0.0331(16) -0.0095(13) 0.0010(13) -0.0001(14)
C17B 0.0488(18) 0.0359(16) 0.0367(16) -0.0075(13) 0.0045(13) -0.0120(14)
C18B 0.0321(14) 0.0300(13) 0.0295(14) -0.0048(11) -0.0036(11) -0.0103(11)
C19B 0.0407(16) 0.0360(15) 0.0279(14) -0.0064(12) -0.0017(12) -0.0156(13)
C20B 0.0555(19) 0.0414(17) 0.0278(15) -0.0035(13) -0.0063(13) -0.0219(15)
C21B 0.0505(19) 0.0431(18) 0.0435(18) -0.0009(15) -0.0182(15) -0.0154(15)
C22B 0.0358(16) 0.0376(16) 0.054(2) -0.0087(15) -0.0140(14) -0.0068(13)
C23B 0.0339(15) 0.0345(15) 0.0400(16) -0.0078(13) -0.0061(12) -0.0075(12)
C24B 0.0425(17) 0.0440(17) 0.0338(16) -0.0131(13) 0.0046(13) -0.0162(14)
C25B 0.068(3) 0.054(2) 0.0398(19) -0.0157(17) 0.0173(17) -0.0169(19)
C26B 0.0443(18) 0.0453(19) 0.0450(19) -0.0130(15) -0.0012(14) -0.0115(15)
C27B 0.0312(15) 0.055(2) 0.0459(19) -0.0229(16) -0.0018(13) -0.0049(14)
C28B 0.0350(17) 0.064(3) 0.091(3) -0.043(2) 0.0181(19) -0.0158(17)
C29B 0.053(2) 0.057(2) 0.0430(19) -0.0120(17) 0.0091(16) -0.0127(18)
C30 0.146(9) 0.189(11) 0.145(9) -0.093(9) 0.009(7) -0.017(8)
C31 0.108(6) 0.157(8) 0.124(7) -0.085(6) -0.023(5) -0.023(5)
C32 0.096(5) 0.108(5) 0.107(5) -0.044(4) -0.040(4) -0.010(4)
C33 0.157(10) 0.277(17) 0.146(9) -0.102(11) 0.029(8) -0.111(11)
C34 0.150(12) 0.47(3) 0.45(3) -0.36(3) -0.008(16) -0.082(17)
C35 0.33(3) 0.161(13) 0.240(19) -0.093(13) 0.047(16) -0.057(15)
P9 0.0509(6) 0.0901(9) 0.0928(9) -0.0582(8) 0.0062(6) -0.0246(6)
P10 0.0427(5) 0.0522(6) 0.1328(12) -0.0497(7) -0.0155(6) 0.0012(4)
P11 0.0372(5) 0.0569(7) 0.1803(18) -0.0517(9) -0.0265(8) 0.0092(5)
P12 0.1301(17) 0.186(2) 0.0734(11) 0.0422(13) -0.0342(11) -0.0966(18)

loop_
_atom_type_symbol
_atom_type_description
_atom_type_scat_dispersion_real
_atom_type_scat_dispersion_imag
_atom_type_scat_source
C C 0.0181 0.0091 'International Tables Vol C Tables 4.2.6.8 and 6.1.1.4'
H H 0.0000 0.0000 'International Tables Vol C Tables 4.2.6.8 and 6.1.1.4'
Ga Ga -1.2846 0.7763 'International Tables Vol C Tables 4.2.6.8 and 6.1.1.4'
N N 0.0311 0.0180 'International Tables Vol C Tables 4.2.6.8 and 6.1.1.4'
P P 0.2955 0.4335 'International Tables Vol C Tables 4.2.6.8 and 6.1.1.4'

loop_
_exptl_crystal_face_index_h
_exptl_crystal_face_index_k
_exptl_crystal_face_index_l
_exptl_crystal_face_perp_dist
0 0 -1 0.0083
0 0 1 0.0083
2 2 1 0.0620
-2 -2 -1 0.0620
-1 1 0 0.0662
1 -1 0 0.0662

loop_
_geom_angle_atom_site_label_1
_geom_angle_atom_site_label_2
_geom_angle_atom_site_label_3
_geom_angle
_geom_angle_site_symmetry_1
_geom_angle_site_symmetry_3
P6A Ga1A P1A 102.31(3) . .
N1A Ga1A P1A 114.37(7) . .
N1A Ga1A P6A 116.56(7) . .
N2A Ga1A P1A 114.03(7) . .
N2A Ga1A P6A 113.18(7) . .
N2A Ga1A N1A 97.05(9) . .
P2A P1A Ga1A 101.02(3) . .
P3A P1A Ga1A 100.91(3) . .
P3A P1A P2A 60.28(3) . .
P1A P2A P3A 59.85(3) . .
P1A P2A P4A 107.71(4) . .
P3A P2A P4A 104.17(4) . .
P1A P3A P2A 59.88(3) . .
P1A P3A P5A 106.69(4) . .
P2A P3A P5A 104.55(4) . .
P6A P4A P2A 105.67(4) . .
P6A P4A P7A 101.42(4) . .
P7A P4A P2A 91.54(4) . .
P6A P5A P3A 105.69(4) . .
P6A P5A P8A 101.32(4) . .
P8A P5A P3A 92.02(4) . .
P4A P6A Ga1A 94.74(3) . .
P4A P6A P5A 99.37(4) . .
P5A P6A Ga1A 93.04(3) . .
P4A P7A P8A 104.24(3) . .
P4A P7A P8A 97.24(4) . 2_766
P8A P7A P8A 89.84(3) 2_766 .
P5A P8A P7A 99.07(3) . 2_766
P5A P8A P7A 103.55(4) . .
P7A P8A P7A 90.16(3) 2_766 .
C1A N1A Ga1A 122.43(18) . .
C1A N1A C6A 121.7(2) . .
C6A N1A Ga1A 115.75(16) . .
C3A N2A Ga1A 122.68(18) . .
C3A N2A C18A 122.1(2) . .
C18A N2A Ga1A 115.17(15) . .
N1A C1A C2A 124.0(2) . .
N1A C1A C4A 120.3(2) . .
C2A C1A C4A 115.6(2) . .
C1A C2A H2A 115.4 . .
C3A C2A C1A 129.1(2) . .
C3A C2A H2A 115.4 . .
N2A C3A C2A 123.9(2) . .
N2A C3A C5A 120.4(2) . .
C2A C3A C5A 115.7(2) . .
C1A C4A H4AA 109.5 . .
C1A C4A H4AB 109.5 . .
C1A C4A H4AC 109.5 . .
H4AA C4A H4AB 109.5 . .
H4AA C4A H4AC 109.5 . .
H4AB C4A H4AC 109.5 . .
C3A C5A H5AA 109.5 . .
C3A C5A H5AB 109.5 . .
C3A C5A H5AC 109.5 . .
H5AA C5A H5AB 109.5 . .
H5AA C5A H5AC 109.5 . .
H5AB C5A H5AC 109.5 . .
C7A C6A N1A 118.9(2) . .
C11A C6A N1A 119.2(2) . .
C11A C6A C7A 121.8(2) . .
C6A C7A C12A 122.0(3) . .
C8A C7A C6A 117.5(3) . .
C8A C7A C12A 120.5(3) . .
C7A C8A H8A 119.1 . .
C9A C8A C7A 121.8(3) . .
C9A C8A H8A 119.1 . .
C8A C9A H9A 120.3 . .
C10A C9A C8A 119.4(3) . .
C10A C9A H9A 120.3 . .
C9A C10A H10A 119.2 . .
C9A C10A C11A 121.6(3) . .
C11A C10A H10A 119.2 . .
C6A C11A C15A 122.8(2) . .
C10A C11A C6A 117.8(3) . .
C10A C11A C15A 119.4(3) . .
C7A C12A H12A 107.5 . .
C7A C12A C14A 112.9(3) . .
C13A C12A C7A 111.2(3) . .
C13A C12A H12A 107.5 . .
C13A C12A C14A 110.0(3) . .
C14A C12A H12A 107.5 . .
C12A C13A H13A 109.5 . .
C12A C13A H13B 109.5 . .
C12A C13A H13C 109.5 . .
H13A C13A H13B 109.5 . .
H13A C13A H13C 109.5 . .
H13B C13A H13C 109.5 . .
C12A C14A H14A 109.5 . .
C12A C14A H14B 109.5 . .
C12A C14A H14C 109.5 . .
H14A C14A H14B 109.5 . .
H14A C14A H14C 109.5 . .
H14B C14A H14C 109.5 . .
C11A C15A H15A 108.5 . .
C11A C15A C16A 112.8(3) . .
C11A C15A C17A 111.1(3) . .
C16A C15A H15A 108.5 . .
C16A C15A C17A 107.4(3) . .
C17A C15A H15A 108.5 . .
C15A C16A H16A 109.5 . .
C15A C16A H16B 109.5 . .
C15A C16A H16C 109.5 . .
H16A C16A H16B 109.5 . .
H16A C16A H16C 109.5 . .
H16B C16A H16C 109.5 . .
C15A C17A H17A 109.5 . .
C15A C17A H17B 109.5 . .
C15A C17A H17C 109.5 . .
H17A C17A H17B 109.5 . .
H17A C17A H17C 109.5 . .
H17B C17A H17C 109.5 . .
C19A C18A N2A 119.0(3) . .
C23A C18A N2A 119.0(2) . .
C23A C18A C19A 121.8(3) . .
C18A C19A C24A 123.3(3) . .
C20A C19A C18A 117.4(3) . .
C20A C19A C24A 119.3(3) . .
C19A C20A H20A 119.2 . .
C21A C20A C19A 121.5(3) . .
C21A C20A H20A 119.2 . .
C20A C21A H21A 120.0 . .
C20A C21A C22A 120.1(3) . .
C22A C21A H21A 120.0 . .
C21A C22A H22A 119.5 . .
C21A C22A C23A 121.1(3) . .
C23A C22A H22A 119.5 . .
C18A C23A C27A 121.9(2) . .
C22A C23A C18A 118.0(3) . .
C22A C23A C27A 120.0(3) . .
C19A C24A H24A 108.4 . .
C19A C24A C25A 113.2(3) . .
C19A C24A C26A 110.1(3) . .
C25A C24A H24A 108.4 . .
C25A C24A C26A 108.2(3) . .
C26A C24A H24A 108.4 . .
C24A C25A H25A 109.5 . .
C24A C25A H25B 109.5 . .
C24A C25A H25C 109.5 . .
H25A C25A H25B 109.5 . .
H25A C25A H25C 109.5 . .
H25B C25A H25C 109.5 . .
C24A C26A H26A 109.5 . .
C24A C26A H26B 109.5 . .
C24A C26A H26C 109.5 . .
H26A C26A H26B 109.5 . .
H26A C26A H26C 109.5 . .
H26B C26A H26C 109.5 . .
C23A C27A H27A 107.7 . .
C23A C27A C28A 113.5(2) . .
C23A C27A C29A 111.4(2) . .
C28A C27A H27A 107.7 . .
C28A C27A C29A 108.5(3) . .
C29A C27A H27A 107.7 . .
C27A C28A H28A 109.5 . .
C27A C28A H28B 109.5 . .
C27A C28A H28C 109.5 . .
H28A C28A H28B 109.5 . .
H28A C28A H28C 109.5 . .
H28B C28A H28C 109.5 . .
C27A C29A H29A 109.5 . .
C27A C29A H29B 109.5 . .
C27A C29A H29C 109.5 . .
H29A C29A H29B 109.5 . .
H29A C29A H29C 109.5 . .
H29B C29A H29C 109.5 . .
P6C Ga1C P1C 103.56(3) . .
N1C Ga1C P1C 115.04(7) . .
N1C Ga1C P6C 112.79(8) . .
N2C Ga1C P1C 113.59(7) . .
N2C Ga1C P6C 114.58(8) . .
N2C Ga1C N1C 97.80(10) . .
P2C P1C Ga1C 99.89(4) . .
P2C P1C P3C 60.03(4) . .
P3C P1C Ga1C 100.19(4) . .
P1C P2C P3C 59.99(4) . .
P1C P2C P4C 107.02(4) . .
P3C P2C P4C 104.56(5) . .
P1C P3C P2C 59.98(4) . .
P1C P3C P5C 107.10(4) . .
P2C P3C P5C 104.59(4) . .
P6C P4C P2C 105.95(4) . .
P6C P4C P7C 100.80(4) . .
P7C P4C P2C 91.45(4) . .
P6C P5C P3C 105.88(5) . .
P6C P5C P8C 100.44(4) . .
P8C P5C P3C 91.65(4) . .
P4C P6C Ga1C 92.88(4) . .
P4C P6C P5C 99.80(4) . .
P5C P6C Ga1C 93.33(4) . .
P4C P7C P8C 97.32(4) . 2_676
P4C P7C P8C 103.81(4) . .
P8C P7C P8C 89.63(4) 2_676 .
P5C P8C P7C 104.12(4) . .
P5C P8C P7C 97.44(4) . 2_676
P7C P8C P7C 90.37(4) 2_676 .
C1C N1C Ga1C 120.1(2) . .
C1C N1C C6C 122.1(2) . .
C6C N1C Ga1C 117.75(19) . .
C3C N2C Ga1C 120.24(19) . .
C3C N2C C18C 120.9(2) . .
C18C N2C Ga1C 118.89(18) . .
N1C C1C C2C 123.9(3) . .
N1C C1C C4C 120.5(3) . .
C2C C1C C4C 115.6(3) . .
C1C C2C H2C 115.5 . .
C1C C2C C3C 129.0(3) . .
C3C C2C H2C 115.5 . .
N2C C3C C2C 123.5(3) . .
N2C C3C C5C 120.3(3) . .
C2C C3C C5C 116.1(3) . .
C1C C4C H4CA 109.5 . .
C1C C4C H4CB 109.5 . .
C1C C4C H4CC 109.5 . .
H4CA C4C H4CB 109.5 . .
H4CA C4C H4CC 109.5 . .
H4CB C4C H4CC 109.5 . .
C3C C5C H5CA 109.5 . .
C3C C5C H5CB 109.5 . .
C3C C5C H5CC 109.5 . .
H5CA C5C H5CB 109.5 . .
H5CA C5C H5CC 109.5 . .
H5CB C5C H5CC 109.5 . .
C7C C6C N1C 119.6(3) . .
C7C C6C C11C 121.6(3) . .
C11C C6C N1C 118.7(3) . .
C6C C7C C12C 123.0(3) . .
C8C C7C C6C 117.0(4) . .
C8C C7C C12C 119.9(3) . .
C7C C8C H8C 119.0 . .
C9C C8C C7C 121.9(4) . .
C9C C8C H8C 119.0 . .
C8C C9C H9C 120.0 . .
C8C C9C C10C 120.0(4) . .
C10C C9C H9C 120.0 . .
C9C C10C H10C 119.4 . .
C9C C10C C11C 121.3(4) . .
C11C C10C H10C 119.4 . .
C6C C11C C15C 123.0(3) . .
C10C C11C C6C 118.1(3) . .
C10C C11C C15C 118.9(3) . .
C7C C12C H12C 108.3 . .
C7C C12C C13C 111.1(5) . .
C13C C12C H12C 108.3 . .
C14C C12C C7C 112.0(4) . .
C14C C12C H12C 108.3 . .
C14C C12C C13C 108.9(4) . .
C12C C13C H13D 109.5 . .
C12C C13C H13E 109.5 . .
C12C C13C H13F 109.5 . .
H13D C13C H13E 109.5 . .
H13D C13C H13F 109.5 . .
H13E C13C H13F 109.5 . .
C12C C14C H14D 109.5 . .
C12C C14C H14E 109.5 . .
C12C C14C H14F 109.5 . .
H14D C14C H14E 109.5 . .
H14D C14C H14F 109.5 . .
H14E C14C H14F 109.5 . .
C11C C15C H15C 107.7 . .
C11C C15C C16C 113.9(3) . .
C11C C15C C17C 110.3(3) . .
C16C C15C H15C 107.7 . .
C17C C15C H15C 107.7 . .
C17C C15C C16C 109.4(3) . .
C15C C16C H16D 109.5 . .
C15C C16C H16E 109.5 . .
C15C C16C H16F 109.5 . .
H16D C16C H16E 109.5 . .
H16D C16C H16F 109.5 . .
H16E C16C H16F 109.5 . .
C15C C17C H17D 109.5 . .
C15C C17C H17E 109.5 . .
C15C C17C H17F 109.5 . .
H17D C17C H17E 109.5 . .
H17D C17C H17F 109.5 . .
H17E C17C H17F 109.5 . .
C19C C18C N2C 119.8(3) . .
C23C C18C N2C 118.7(2) . .
C23C C18C C19C 121.4(3) . .
C18C C19C C24C 122.9(3) . .
C20C C19C C18C 117.6(3) . .
C20C C19C C24C 119.5(3) . .
C19C C20C H20C 119.2 . .
C21C C20C C19C 121.7(3) . .
C21C C20C H20C 119.2 . .
C20C C21C H21C 120.0 . .
C20C C21C C22C 120.0(3) . .
C22C C21C H21C 120.0 . .
C21C C22C H22C 119.5 . .
C21C C22C C23C 121.1(3) . .
C23C C22C H22C 119.5 . .
C18C C23C C27C 121.6(3) . .
C22C C23C C18C 118.2(3) . .
C22C C23C C27C 120.2(3) . .
C19C C24C H24C 108.3 . .
C19C C24C C25C 110.7(3) . .
C19C C24C C26C 112.2(3) . .
C25C C24C H24C 108.3 . .
C25C C24C C26C 108.8(3) . .
C26C C24C H24C 108.3 . .
C24C C25C H25D 109.5 . .
C24C C25C H25E 109.5 . .
C24C C25C H25F 109.5 . .
H25D C25C H25E 109.5 . .
H25D C25C H25F 109.5 . .
H25E C25C H25F 109.5 . .
C24C C26C H26D 109.5 . .
C24C C26C H26E 109.5 . .
C24C C26C H26F 109.5 . .
H26D C26C H26E 109.5 . .
H26D C26C H26F 109.5 . .
H26E C26C H26F 109.5 . .
C23C C27C H27C 107.1 . .
C23C C27C C28C 112.8(3) . .
C23C C27C C29C 111.9(3) . .
C28C C27C H27C 107.1 . .
C28C C27C C29C 110.5(3) . .
C29C C27C H27C 107.1 . .
C27C C28C H28D 109.5 . .
C27C C28C H28E 109.5 . .
C27C C28C H28F 109.5 . .
H28D C28C H28E 109.5 . .
H28D C28C H28F 109.5 . .
H28E C28C H28F 109.5 . .
C27C C29C H29D 109.5 . .
C27C C29C H29E 109.5 . .
C27C C29C H29F 109.5 . .
H29D C29C H29E 109.5 . .
H29D C29C H29F 109.5 . .
H29E C29C H29F 109.5 . .
P6B Ga1B P1B 102.79(3) . .
N1B Ga1B P1B 113.76(7) . .
N1B Ga1B P6B 114.80(8) . .
N1B Ga1B N2B 97.12(10) . .
N2B Ga1B P1B 116.42(8) . .
N2B Ga1B P6B 112.59(7) . .
P2B P1B Ga1B 100.10(4) . .
P2B P1B P3B 60.39(4) . .
P3B P1B Ga1B 100.73(4) . .
P1B P2B P3B 59.84(4) . .
P1B P2B P4B 107.46(4) . .
P3B P2B P4B 105.10(4) . .
P1B P3B P2B 59.76(4) . .
P1B P3B P5B 107.18(4) . .
P2B P3B P5B 103.97(5) . .
P6B P4B P2B 105.25(5) . .
P6B P4B P7B 101.09(4) . .
P7B P4B P2B 91.36(4) . .
P6B P5B P3B 105.78(4) . .
P6B P5B P8B 100.78(4) . .
P8B P5B P3B 91.81(4) . .
P4B P6B Ga1B 93.35(3) . .
P4B P6B P5B 100.01(4) . .
P5B P6B Ga1B 93.92(3) . .
P4B P7B P8B 96.76(4) . 2_575
P4B P7B P8B 103.86(4) . .
P8B P7B P8B 90.44(4) 2_575 .
P5B P8B P7B 104.14(4) . .
P5B P8B P7B 97.21(4) . 2_575
P7B P8B P7B 89.56(4) 2_575 .
C1B N1B Ga1B 122.2(2) . .
C1B N1B C6B 122.5(2) . .
C6B N1B Ga1B 115.19(18) . .
C3B N2B Ga1B 122.4(2) . .
C3B N2B C18B 123.1(2) . .
C18B N2B Ga1B 114.27(18) . .
N1B C1B C2B 123.8(3) . .
N1B C1B C4B 119.9(3) . .
C2B C1B C4B 116.3(3) . .
C1B C2B H2B 115.4 . .
C1B C2B C3B 129.2(3) . .
C3B C2B H2B 115.4 . .
N2B C3B C2B 123.4(3) . .
N2B C3B C5B 120.3(3) . .
C2B C3B C5B 116.2(3) . .
C1B C4B H4BA 109.5 . .
C1B C4B H4BB 109.5 . .
C1B C4B H4BC 109.5 . .
H4BA C4B H4BB 109.5 . .
H4BA C4B H4BC 109.5 . .
H4BB C4B H4BC 109.5 . .
C3B C5B H5BA 109.5 . .
C3B C5B H5BB 109.5 . .
C3B C5B H5BC 109.5 . .
H5BA C5B H5BB 109.5 . .
H5BA C5B H5BC 109.5 . .
H5BB C5B H5BC 109.5 . .
C7B C6B N1B 119.6(3) . .
C11B C6B N1B 117.7(3) . .
C11B C6B C7B 122.5(3) . .
C6B C7B C12B 122.8(3) . .
C8B C7B C6B 117.3(3) . .
C8B C7B C12B 119.9(3) . .
C7B C8B H8B 119.1 . .
C9B C8B C7B 121.8(3) . .
C9B C8B H8B 119.1 . .
C8B C9B H9B 119.9 . .
C8B C9B C10B 120.2(3) . .
C10B C9B H9B 119.9 . .
C9B C10B H10B 119.6 . .
C9B C10B C11B 120.9(4) . .
C11B C10B H10B 119.6 . .
C6B C11B C10B 117.3(3) . .
C6B C11B C15B 122.3(3) . .
C10B C11B C15B 120.4(3) . .
C7B C12B H12B 108.2 . .
C7B C12B C13B 110.5(3) . .
C7B C12B C14B 113.1(4) . .
C13B C12B H12B 108.2 . .
C13B C12B C14B 108.5(3) . .
C14B C12B H12B 108.2 . .
C12B C13B H13G 109.5 . .
C12B C13B H13H 109.5 . .
C12B C13B H13I 109.5 . .
H13G C13B H13H 109.5 . .
H13G C13B H13I 109.5 . .
H13H C13B H13I 109.5 . .
C12B C14B H14G 109.5 . .
C12B C14B H14H 109.5 . .
C12B C14B H14I 109.5 . .
H14G C14B H14H 109.5 . .
H14G C14B H14I 109.5 . .
H14H C14B H14I 109.5 . .
C11B C15B H15B 107.2 . .
C11B C15B C16B 113.2(3) . .
C11B C15B C17B 112.0(3) . .
C16B C15B H15B 107.2 . .
C17B C15B H15B 107.2 . .
C17B C15B C16B 109.7(3) . .
C15B C16B H16G 109.5 . .
C15B C16B H16H 109.5 . .
C15B C16B H16I 109.5 . .
H16G C16B H16H 109.5 . .
H16G C16B H16I 109.5 . .
H16H C16B H16I 109.5 . .
C15B C17B H17G 109.5 . .
C15B C17B H17H 109.5 . .
C15B C17B H17I 109.5 . .
H17G C17B H17H 109.5 . .
H17G C17B H17I 109.5 . .
H17H C17B H17I 109.5 . .
C19B C18B N2B 117.7(3) . .
C23B C18B N2B 119.8(3) . .
C23B C18B C19B 122.1(3) . .
C18B C19B C24B 121.9(3) . .
C20B C19B C18B 117.7(3) . .
C20B C19B C24B 120.4(3) . .
C19B C20B H20B 119.6 . .
C21B C20B C19B 120.9(3) . .
C21B C20B H20B 119.6 . .
C20B C21B H21B 119.7 . .
C22B C21B C20B 120.5(3) . .
C22B C21B H21B 119.7 . .
C21B C22B H22B 119.4 . .
C21B C22B C23B 121.2(3) . .
C23B C22B H22B 119.4 . .
C18B C23B C27B 123.6(3) . .
C22B C23B C18B 117.6(3) . .
C22B C23B C27B 118.7(3) . .
C19B C24B H24B 107.6 . .
C19B C24B C25B 113.1(3) . .
C19B C24B C26B 111.6(3) . .
C25B C24B H24B 107.6 . .
C26B C24B H24B 107.6 . .
C26B C24B C25B 109.2(3) . .
C24B C25B H25G 109.5 . .
C24B C25B H25H 109.5 . .
C24B C25B H25I 109.5 . .
H25G C25B H25H 109.5 . .
H25G C25B H25I 109.5 . .
H25H C25B H25I 109.5 . .
C24B C26B H26G 109.5 . .
C24B C26B H26H 109.5 . .
C24B C26B H26I 109.5 . .
H26G C26B H26H 109.5 . .
H26G C26B H26I 109.5 . .
H26H C26B H26I 109.5 . .
C23B C27B H27B 108.0 . .
C23B C27B C28B 113.0(3) . .
C23B C27B C29B 111.0(3) . .
C28B C27B H27B 108.0 . .
C28B C27B C29B 108.7(3) . .
C29B C27B H27B 108.0 . .
C27B C28B H28G 109.5 . .
C27B C28B H28H 109.5 . .
C27B C28B H28I 109.5 . .
H28G C28B H28H 109.5 . .
H28G C28B H28I 109.5 . .
H28H C28B H28I 109.5 . .
C27B C29B H29G 109.5 . .
C27B C29B H29H 109.5 . .
C27B C29B H29I 109.5 . .
H29G C29B H29H 109.5 . .
H29G C29B H29I 109.5 . .
H29H C29B H29I 109.5 . .
H30A C30 H30B 109.5 . .
H30A C30 H30C 109.5 . .
H30B C30 H30C 109.5 . .
C31 C30 H30A 109.5 . .
C31 C30 H30B 109.5 . .
C31 C30 H30C 109.5 . .
C30 C31 H31A 106.4 . .
C30 C31 H31B 106.4 . .
C30 C31 C32 123.6(9) . .
H31A C31 H31B 106.5 . .
C32 C31 H31A 106.4 . .
C32 C31 H31B 106.4 . .
C31 C32 H32A 107.8 . .
C31 C32 H32B 107.8 . .
C31 C32 C33 118.1(9) . .
H32A C32 H32B 107.1 . .
C33 C32 H32A 107.8 . .
C33 C32 H32B 107.8 . .
C32 C33 H33A 108.4 . .
C32 C33 H33B 108.4 . .
C32 C33 C34 115.5(14) . .
H33A C33 H33B 107.5 . .
C34 C33 H33A 108.4 . .
C34 C33 H33B 108.4 . .
C33 C34 H34A 111.1 . .
C33 C34 H34B 111.1 . .
H34A C34 H34B 109.1 . .
C35 C34 C33 103.1(15) . .
C35 C34 H34A 111.1 . .
C35 C34 H34B 111.1 . .
C34 C35 H35A 109.5 . .
C34 C35 H35B 109.5 . .
C34 C35 H35C 109.5 . .
H35A C35 H35B 109.5 . .
H35A C35 H35C 109.5 . .
H35B C35 H35C 109.5 . .
C41 C36 C37 120.0 . .
C41 C36 C42 118.2(10) . .
C37 C36 C42 121.8(10) . .
C36 C41 H41 120.0 . .
C40 C41 C36 120.0 . .
C40 C41 H41 120.0 . .
C41 C40 H40 120.0 . .
C41 C40 C39 120.0 . .
C39 C40 H40 120.0 . .
C40 C39 H39 120.0 . .
C40 C39 C38 120.0 . .
C38 C39 H39 120.0 . .
C39 C38 H38 120.0 . .
C37 C38 C39 120.0 . .
C37 C38 H38 120.0 . .
C36 C37 H37 120.0 . .
C38 C37 C36 120.0 . .
C38 C37 H37 120.0 . .
C36 C42 H42A 109.5 . .
C36 C42 H42B 109.5 . .
C36 C42 H42C 109.5 . .
H42A C42 H42B 109.5 . .
H42A C42 H42C 109.5 . .
H42B C42 H42C 109.5 . .
P10 P9 P11 59.66(5) . .
P12 P9 P10 61.00(10) . .
P12 P9 P11 60.71(9) . .
P9 P10 P11 61.39(6) . .
P9 P10 P12 59.38(9) . .
P11 P10 P12 60.77(10) . .
P10 P11 P9 58.95(6) . .
P10 P11 P12 59.94(9) . .
P12 P11 P9 58.33(7) . .
P9 P12 P10 59.61(7) . .
P9 P12 P11 60.95(8) . .
P10 P12 P11 59.30(7) . .

loop_
_geom_bond_atom_site_label_1
_geom_bond_atom_site_label_2
_geom_bond_distance
_geom_bond_site_symmetry_2
Ga1A P1A 2.3794(8) .
Ga1A P6A 2.3645(7) .
Ga1A N1A 1.951(2) .
Ga1A N2A 1.946(2) .
P1A P2A 2.2011(10) .
P1A P3A 2.2003(10) .
P2A P3A 2.2099(11) .
P2A P4A 2.2294(10) .
P3A P5A 2.2327(10) .
P4A P6A 2.1729(9) .
P4A P7A 2.2021(9) .
P5A P6A 2.1770(9) .
P5A P8A 2.1939(9) .
P7A P8A 2.2284(10) 2_766
P7A P8A 2.2603(9) .
P8A P7A 2.2285(10) 2_766
N1A C1A 1.337(3) .
N1A C6A 1.444(3) .
N2A C3A 1.334(3) .
N2A C18A 1.446(3) .
C1A C2A 1.395(4) .
C1A C4A 1.504(4) .
C2A H2A 0.9300 .
C2A C3A 1.393(4) .
C3A C5A 1.508(3) .
C4A H4AA 0.9600 .
C4A H4AB 0.9600 .
C4A H4AC 0.9600 .
C5A H5AA 0.9600 .
C5A H5AB 0.9600 .
C5A H5AC 0.9600 .
C6A C7A 1.407(4) .
C6A C11A 1.400(4) .
C7A C8A 1.394(4) .
C7A C12A 1.522(5) .
C8A H8A 0.9300 .
C8A C9A 1.382(5) .
C9A H9A 0.9300 .
C9A C10A 1.378(5) .
C10A H10A 0.9300 .
C10A C11A 1.396(4) .
C11A C15A 1.516(4) .
C12A H12A 0.9800 .
C12A C13A 1.517(5) .
C12A C14A 1.531(4) .
C13A H13A 0.9600 .
C13A H13B 0.9600 .
C13A H13C 0.9600 .
C14A H14A 0.9600 .
C14A H14B 0.9600 .
C14A H14C 0.9600 .
C15A H15A 0.9800 .
C15A C16A 1.533(5) .
C15A C17A 1.537(5) .
C16A H16A 0.9600 .
C16A H16B 0.9600 .
C16A H16C 0.9600 .
C17A H17A 0.9600 .
C17A H17B 0.9600 .
C17A H17C 0.9600 .
C18A C19A 1.411(4) .
C18A C23A 1.407(4) .
C19A C20A 1.396(4) .
C19A C24A 1.514(4) .
C20A H20A 0.9300 .
C20A C21A 1.382(5) .
C21A H21A 0.9300 .
C21A C22A 1.384(4) .
C22A H22A 0.9300 .
C22A C23A 1.392(4) .
C23A C27A 1.527(4) .
C24A H24A 0.9800 .
C24A C25A 1.529(4) .
C24A C26A 1.540(5) .
C25A H25A 0.9600 .
C25A H25B 0.9600 .
C25A H25C 0.9600 .
C26A H26A 0.9600 .
C26A H26B 0.9600 .
C26A H26C 0.9600 .
C27A H27A 0.9800 .
C27A C28A 1.529(4) .
C27A C29A 1.533(4) .
C28A H28A 0.9600 .
C28A H28B 0.9600 .
C28A H28C 0.9600 .
C29A H29A 0.9600 .
C29A H29B 0.9600 .
C29A H29C 0.9600 .
Ga1C P1C 2.3825(8) .
Ga1C P6C 2.3396(8) .
Ga1C N1C 1.952(2) .
Ga1C N2C 1.944(2) .
P1C P2C 2.2012(12) .
P1C P3C 2.2015(13) .
P2C P3C 2.2022(13) .
P2C P4C 2.2327(12) .
P3C P5C 2.2309(13) .
P4C P6C 2.1713(10) .
P4C P7C 2.1925(11) .
P5C P6C 2.1762(10) .
P5C P8C 2.1926(11) .
P7C P8C 2.2670(11) .
P7C P8C 2.2283(12) 2_676
P8C P7C 2.2285(12) 2_676
N1C C1C 1.332(4) .
N1C C6C 1.453(4) .
N2C C3C 1.340(4) .
N2C C18C 1.447(4) .
C1C C2C 1.397(4) .
C1C C4C 1.512(4) .
C2C H2C 0.9300 .
C2C C3C 1.400(4) .
C3C C5C 1.503(4) .
C4C H4CA 0.9600 .
C4C H4CB 0.9600 .
C4C H4CC 0.9600 .
C5C H5CA 0.9600 .
C5C H5CB 0.9600 .
C5C H5CC 0.9600 .
C6C C7C 1.406(4) .
C6C C11C 1.407(5) .
C7C C8C 1.401(6) .
C7C C12C 1.525(6) .
C8C H8C 0.9300 .
C8C C9C 1.372(7) .
C9C H9C 0.9300 .
C9C C10C 1.374(6) .
C10C H10C 0.9300 .
C10C C11C 1.391(5) .
C11C C15C 1.512(5) .
C12C H12C 0.9800 .
C12C C13C 1.526(8) .
C12C C14C 1.520(6) .
C13C H13D 0.9600 .
C13C H13E 0.9600 .
C13C H13F 0.9600 .
C14C H14D 0.9600 .
C14C H14E 0.9600 .
C14C H14F 0.9600 .
C15C H15C 0.9800 .
C15C C16C 1.530(5) .
C15C C17C 1.524(5) .
C16C H16D 0.9600 .
C16C H16E 0.9600 .
C16C H16F 0.9600 .
C17C H17D 0.9600 .
C17C H17E 0.9600 .
C17C H17F 0.9600 .
C18C C19C 1.409(4) .
C18C C23C 1.409(4) .
C19C C20C 1.398(4) .
C19C C24C 1.519(4) .
C20C H20C 0.9300 .
C20C C21C 1.377(5) .
C21C H21C 0.9300 .
C21C C22C 1.384(5) .
C22C H22C 0.9300 .
C22C C23C 1.395(4) .
C23C C27C 1.519(4) .
C24C H24C 0.9800 .
C24C C25C 1.533(4) .
C24C C26C 1.537(5) .
C25C H25D 0.9600 .
C25C H25E 0.9600 .
C25C H25F 0.9600 .
C26C H26D 0.9600 .
C26C H26E 0.9600 .
C26C H26F 0.9600 .
C27C H27C 0.9800 .
C27C C28C 1.524(5) .
C27C C29C 1.524(5) .
C28C H28D 0.9600 .
C28C H28E 0.9600 .
C28C H28F 0.9600 .
C29C H29D 0.9600 .
C29C H29E 0.9600 .
C29C H29F 0.9600 .
Ga1B P1B 2.3740(8) .
Ga1B P6B 2.3465(8) .
Ga1B N1B 1.943(2) .
Ga1B N2B 1.948(2) .
P1B P2B 2.1981(12) .
P1B P3B 2.1998(12) .
P2B P3B 2.2120(14) .
P2B P4B 2.2221(12) .
P3B P5B 2.2233(12) .
P4B P6B 2.1710(10) .
P4B P7B 2.1926(10) .
P5B P6B 2.1727(10) .
P5B P8B 2.1943(11) .
P7B P8B 2.2664(12) .
P7B P8B 2.2263(11) 2_575
P8B P7B 2.2261(11) 2_575
N1B C1B 1.341(4) .
N1B C6B 1.441(4) .
N2B C3B 1.338(4) .
N2B C18B 1.443(4) .
C1B C2B 1.390(4) .
C1B C4B 1.507(4) .
C2B H2B 0.9300 .
C2B C3B 1.397(4) .
C3B C5B 1.509(4) .
C4B H4BA 0.9600 .
C4B H4BB 0.9600 .
C4B H4BC 0.9600 .
C5B H5BA 0.9600 .
C5B H5BB 0.9600 .
C5B H5BC 0.9600 .
C6B C7B 1.412(4) .
C6B C11B 1.399(5) .
C7B C8B 1.389(5) .
C7B C12B 1.514(6) .
C8B H8B 0.9300 .
C8B C9B 1.368(6) .
C9B H9B 0.9300 .
C9B C10B 1.393(6) .
C10B H10B 0.9300 .
C10B C11B 1.404(4) .
C11B C15B 1.521(4) .
C12B H12B 0.9800 .
C12B C13B 1.536(5) .
C12B C14B 1.536(5) .
C13B H13G 0.9600 .
C13B H13H 0.9600 .
C13B H13I 0.9600 .
C14B H14G 0.9600 .
C14B H14H 0.9600 .
C14B H14I 0.9600 .
C15B H15B 0.9800 .
C15B C16B 1.531(4) .
C15B C17B 1.531(4) .
C16B H16G 0.9600 .
C16B H16H 0.9600 .
C16B H16I 0.9600 .
C17B H17G 0.9600 .
C17B H17H 0.9600 .
C17B H17I 0.9600 .
C18B C19B 1.410(4) .
C18B C23B 1.406(4) .
C19B C20B 1.396(5) .
C19B C24B 1.521(5) .
C20B H20B 0.9300 .
C20B C21B 1.387(6) .
C21B H21B 0.9300 .
C21B C22B 1.377(6) .
C22B H22B 0.9300 .
C22B C23B 1.397(5) .
C23B C27B 1.524(5) .
C24B H24B 0.9800 .
C24B C25B 1.528(5) .
C24B C26B 1.525(5) .
C25B H25G 0.9600 .
C25B H25H 0.9600 .
C25B H25I 0.9600 .
C26B H26G 0.9600 .
C26B H26H 0.9600 .
C26B H26I 0.9600 .
C27B H27B 0.9800 .
C27B C28B 1.531(5) .
C27B C29B 1.535(5) .
C28B H28G 0.9600 .
C28B H28H 0.9600 .
C28B H28I 0.9600 .
C29B H29G 0.9600 .
C29B H29H 0.9600 .
C29B H29I 0.9600 .
C30 H30A 0.9600 .
C30 H30B 0.9600 .
C30 H30C 0.9600 .
C30 C31 1.424(13) .
C31 H31A 0.9700 .
C31 H31B 0.9700 .
C31 C32 1.425(10) .
C32 H32A 0.9700 .
C32 H32B 0.9700 .
C32 C33 1.477(13) .
C33 H33A 0.9700 .
C33 H33B 0.9700 .
C33 C34 1.533(17) .
C34 H34A 0.9700 .
C34 H34B 0.9700 .
C34 C35 1.47(2) .
C35 H35A 0.9600 .
C35 H35B 0.9600 .
C35 H35C 0.9600 .
C36 C41 1.3900 .
C36 C37 1.3900 .
C36 C42 1.697(14) .
C41 H41 0.9300 .
C41 C40 1.3900 .
C40 H40 0.9300 .
C40 C39 1.3900 .
C39 H39 0.9300 .
C39 C38 1.3900 .
C38 H38 0.9300 .
C38 C37 1.3900 .
C37 H37 0.9300 .
C42 H42A 0.9600 .
C42 H42B 0.9600 .
C42 H42C 0.9600 .
P9 P10 2.1246(16) .
P9 P11 2.1771(18) .
P9 P12 2.120(3) .
P10 P11 2.1402(16) .
P10 P12 2.154(3) .
P11 P12 2.172(3) .

loop_
_geom_torsion_atom_site_label_1
_geom_torsion_atom_site_label_2
_geom_torsion_atom_site_label_3
_geom_torsion_atom_site_label_4
_geom_torsion
Ga1A N1A C1A C2A 0.9(4)
Ga1A N1A C1A C4A -177.8(2)
Ga1A N1A C6A C7A -87.0(3)
Ga1A N1A C6A C11A 89.8(3)
Ga1A N2A C3A C2A 5.5(4)
Ga1A N2A C3A C5A -174.7(2)
Ga1A N2A C18A C19A 89.6(2)
Ga1A N2A C18A C23A -86.1(2)
N1A C1A C2A C3A -6.7(5)
N1A C6A C7A C8A 176.8(3)
N1A C6A C7A C12A -4.8(4)
N1A C6A C11A C10A -176.2(2)
N1A C6A C11A C15A 3.9(4)
N2A C18A C19A C20A -173.1(2)
N2A C18A C19A C24A 9.7(4)
N2A C18A C23A C22A 174.7(2)
N2A C18A C23A C27A -5.5(4)
C1A N1A C6A C7A 96.9(3)
C1A N1A C6A C11A -86.3(3)
C1A C2A C3A N2A 3.1(5)
C1A C2A C3A C5A -176.6(3)
C3A N2A C18A C19A -91.3(3)
C3A N2A C18A C23A 93.0(3)
C4A C1A C2A C3A 172.0(3)
C6A N1A C1A C2A 176.7(3)
C6A N1A C1A C4A -2.0(4)
C6A C7A C8A C9A -0.5(5)
C6A C7A C12A C13A -94.7(4)
C6A C7A C12A C14A 141.0(3)
C6A C11A C15A C16A -131.3(3)
C6A C11A C15A C17A 108.0(4)
C7A C6A C11A C10A 0.5(4)
C7A C6A C11A C15A -179.4(3)
C7A C8A C9A C10A 0.3(5)
C8A C7A C12A C13A 83.6(4)
C8A C7A C12A C14A -40.6(4)
C8A C9A C10A C11A 0.3(5)
C9A C10A C11A C6A -0.7(4)
C9A C10A C11A C15A 179.2(3)
C10A C11A C15A C16A 48.8(4)
C10A C11A C15A C17A -71.9(4)
C11A C6A C7A C8A 0.1(4)
C11A C6A C7A C12A 178.5(3)
C12A C7A C8A C9A -178.9(3)
C18A N2A C3A C2A -173.5(3)
C18A N2A C3A C5A 6.2(4)
C18A C19A C20A C21A -1.8(4)
C18A C19A C24A C25A -134.6(3)
C18A C19A C24A C26A 104.1(3)
C18A C23A C27A C28A 146.8(3)
C18A C23A C27A C29A -90.3(3)
C19A C18A C23A C22A -0.9(4)
C19A C18A C23A C27A 179.0(2)
C19A C20A C21A C22A -0.4(5)
C20A C19A C24A C25A 48.2(4)
C20A C19A C24A C26A -73.0(3)
C20A C21A C22A C23A 2.1(4)
C21A C22A C23A C18A -1.5(4)
C21A C22A C23A C27A 178.7(2)
C22A C23A C27A C28A -33.4(3)
C22A C23A C27A C29A 89.5(3)
C23A C18A C19A C20A 2.5(4)
C23A C18A C19A C24A -174.7(3)
C24A C19A C20A C21A 175.5(3)
Ga1C N1C C1C C2C 7.4(4)
Ga1C N1C C1C C4C -174.2(2)
Ga1C N1C C6C C7C 93.3(3)
Ga1C N1C C6C C11C -83.5(3)
Ga1C N2C C3C C2C -7.4(4)
Ga1C N2C C3C C5C 174.2(2)
Ga1C N2C C18C C19C -93.9(3)
Ga1C N2C C18C C23C 83.6(3)
N1C C1C C2C C3C 14.0(5)
N1C C6C C7C C8C -175.5(3)
N1C C6C C7C C12C 5.3(5)
N1C C6C C11C C10C 175.1(3)
N1C C6C C11C C15C -7.2(5)
N2C C18C C19C C20C 179.1(3)
N2C C18C C19C C24C -0.8(4)
N2C C18C C23C C22C -178.5(3)
N2C C18C C23C C27C 3.1(4)
C1C N1C C6C C7C -89.8(4)
C1C N1C C6C C11C 93.3(4)
C1C C2C C3C N2C -14.0(5)
C1C C2C C3C C5C 164.5(3)
C3C N2C C18C C19C 85.7(3)
C3C N2C C18C C23C -96.9(3)
C4C C1C C2C C3C -164.5(3)
C6C N1C C1C C2C -169.3(3)
C6C N1C C1C C4C 9.1(4)
C6C C7C C8C C9C -0.1(7)
C6C C7C C12C C13C 107.6(5)
C6C C7C C12C C14C -130.4(4)
C6C C11C C15C C16C 142.8(3)
C6C C11C C15C C17C -93.7(4)
C7C C6C C11C C10C -1.7(5)
C7C C6C C11C C15C 176.0(3)
C7C C8C C9C C10C -0.6(8)
C8C C7C C12C C13C -71.5(5)
C8C C7C C12C C14C 50.5(6)
C8C C9C C10C C11C 0.1(8)
C9C C10C C11C C6C 1.0(6)
C9C C10C C11C C15C -176.8(4)
C10C C11C C15C C16C -39.5(5)
C10C C11C C15C C17C 83.9(4)
C11C C6C C7C C8C 1.2(5)
C11C C6C C7C C12C -177.9(4)
C12C C7C C8C C9C 179.1(4)
C18C N2C C3C C2C 173.0(3)
C18C N2C C3C C5C -5.4(4)
C18C C19C C20C C21C -1.5(5)
C18C C19C C24C C25C 125.1(3)
C18C C19C C24C C26C -113.1(3)
C18C C23C C27C C28C -145.9(3)
C18C C23C C27C C29C 88.8(4)
C19C C18C C23C C22C -1.1(4)
C19C C18C C23C C27C -179.5(3)
C19C C20C C21C C22C 0.5(5)
C20C C19C C24C C25C -54.8(4)
C20C C19C C24C C26C 67.0(4)
C20C C21C C22C C23C 0.2(5)
C21C C22C C23C C18C 0.1(5)
C21C C22C C23C C27C 178.5(3)
C22C C23C C27C C28C 35.7(4)
C22C C23C C27C C29C -89.7(4)
C23C C18C C19C C20C 1.8(4)
C23C C18C C19C C24C -178.2(3)
C24C C19C C20C C21C 178.5(3)
Ga1B N1B C1B C2B -4.6(4)
Ga1B N1B C1B C4B 176.2(2)
Ga1B N1B C6B C7B -90.9(3)
Ga1B N1B C6B C11B 83.7(3)
Ga1B N2B C3B C2B 0.4(4)
Ga1B N2B C3B C5B 178.2(2)
Ga1B N2B C18B C19B 81.9(3)
Ga1B N2B C18B C23B -90.7(3)
N1B C1B C2B C3B -9.4(5)
N1B C6B C7B C8B 175.2(3)
N1B C6B C7B C12B -6.8(4)
N1B C6B C11B C10B -175.9(3)
N1B C6B C11B C15B 4.8(4)
N2B C18B C19B C20B -171.1(3)
N2B C18B C19B C24B 10.7(4)
N2B C18B C23B C22B 171.9(3)
N2B C18B C23B C27B -10.4(5)
C1B N1B C6B C7B 93.7(3)
C1B N1B C6B C11B -91.7(3)
C1B C2B C3B N2B 11.7(5)
C1B C2B C3B C5B -166.1(3)
C3B N2B C18B C19B -103.1(3)
C3B N2B C18B C23B 84.3(4)
C4B C1B C2B C3B 169.9(3)
C6B N1B C1B C2B 170.4(3)
C6B N1B C1B C4B -8.8(4)
C6B C7B C8B C9B 0.2(5)
C6B C7B C12B C13B -105.7(4)
C6B C7B C12B C14B 132.5(3)
C6B C11B C15B C16B -145.4(3)
C6B C11B C15B C17B 89.9(4)
C7B C6B C11B C10B -1.5(4)
C7B C6B C11B C15B 179.2(3)
C7B C8B C9B C10B -0.7(6)
C8B C7B C12B C13B 72.2(4)
C8B C7B C12B C14B -49.6(5)
C8B C9B C10B C11B 0.1(5)
C9B C10B C11B C6B 1.0(5)
C9B C10B C11B C15B -179.7(3)
C10B C11B C15B C16B 35.3(4)
C10B C11B C15B C17B -89.4(4)
C11B C6B C7B C8B 0.9(5)
C11B C6B C7B C12B 178.9(3)
C12B C7B C8B C9B -177.8(3)
C18B N2B C3B C2B -174.2(3)
C18B N2B C3B C5B 3.6(4)
C18B C19B C20B C21B -0.5(5)
C18B C19B C24B C25B -155.2(3)
C18B C19B C24B C26B 81.2(4)
C18B C23B C27B C28B 130.5(3)
C18B C23B C27B C29B -107.1(4)
C19B C18B C23B C22B -0.4(5)
C19B C18B C23B C27B 177.3(3)
C19B C20B C21B C22B -1.2(5)
C20B C19B C24B C25B 26.6(4)
C20B C19B C24B C26B -97.0(4)
C20B C21B C22B C23B 2.2(5)
C21B C22B C23B C18B -1.4(5)
C21B C22B C23B C27B -179.2(3)
C22B C23B C27B C28B -51.8(4)
C22B C23B C27B C29B 70.6(4)
C23B C18B C19B C20B 1.3(4)
C23B C18B C19B C24B -176.9(3)
C24B C19B C20B C21B 177.7(3)
C30 C31 C32 C33 177.5(9)
C31 C32 C33 C34 -164.5(11)
C32 C33 C34 C35 -68.0(16)
C36 C41 C40 C39 0.0
C41 C36 C37 C38 0.0
C41 C40 C39 C38 0.0
C40 C39 C38 C37 0.0
C39 C38 C37 C36 0.0
C37 C36 C41 C40 0.0
C42 C36 C41 C40 -179.1(10)
C42 C36 C37 C38 179.0(11)

loop_
_exptl_oxdiff_crystal_face_indexfrac_h
_exptl_oxdiff_crystal_face_indexfrac_k
_exptl_oxdiff_crystal_face_indexfrac_l
_exptl_oxdiff_crystal_face_x
_exptl_oxdiff_crystal_face_y
_exptl_oxdiff_crystal_face_z
-0.0001 -0.0008 -1.0002 -0.0676 0.0182 -0.0214
0.0001 0.0008 1.0002 0.0676 -0.0182 0.0214
2.0011 1.9983 0.9992 -0.0857 -0.1231 0.1714
-2.0011 -1.9983 -0.9992 0.0857 0.1231 -0.1714
-0.9968 1.0019 -0.0011 -0.0186 -0.1050 -0.1023
0.9968 -1.0019 0.0011 0.0186 0.1050 0.1023
